data_2231965
loop_
_publ_author_name
'Schuecker, Raffael'
'Weissensteiner, Walter'
'Mereiter, Kurt'

_publ_section_title
;
 (<i>R</i>,<i>R</i>~Fc~,<i>S</i>~Ru~)-Chlorido(\h^6^-<i>p</i>-cymene){1-[1-(diphenylphosphanyl)ethyl]-2-[2-(diphenylphosphanyl)phenyl]ferrocene-\k^2^<i>P</i>,<i>P</i>'}ruthenium(II)
 hexafluoridophosphate
;
_journal_coeditor_code KP2346
_journal_issue 10
_journal_name_full 'Acta Crystallographica Section E'
_journal_page_first m1379
_journal_page_last m1380
_journal_paper_doi 10.1107/S1600536811036506
_journal_volume 67
_journal_year 2011
_chemical_formula_iupac '[Fe Ru Cl (C5 H5) (C10 H14) (C37 H31 P2)] P F6'
_chemical_formula_moiety 'C52 H50 Cl Fe P2 Ru +, F6 P -'
_chemical_formula_sum 'C52 H50 Cl F6 Fe P3 Ru'
_chemical_formula_weight 1074.20
_chemical_name_common '1344 [RuCl(p-cym)(Walphos-002-1)]PF6'
_chemical_name_systematic
;
(<i>R</i>,<i>R</i>~Fc~,<i>S</i>~Ru~)-Chlorido(\h^6^-<i>p</i>-cymene){1-[1-
(diphenylphosphanyl)ethyl]-2-[2-(diphenylphosphanyl)phenyl]ferrocene-
\k^2^<i>P</i>,<i>P</i>'}ruthenium(II) hexafluoridophosphate
;
_space_group_IT_number 4
_symmetry_cell_setting monoclinic
_symmetry_space_group_name_Hall 'P 2yb'
_symmetry_space_group_name_H-M 'P 1 21 1'
_atom_sites_solution_hydrogens geom
_atom_sites_solution_primary direct
_atom_sites_solution_secondary difmap
_audit_creation_method SHELXL-97
_cell_angle_alpha 90.00
_cell_angle_beta 97.378(2)
_cell_angle_gamma 90.00
_cell_formula_units_Z 4
_cell_length_a 12.7479(8)
_cell_length_b 15.8091(10)
_cell_length_c 22.8897(15)
_cell_measurement_reflns_used 8771
_cell_measurement_temperature 100(2)
_cell_measurement_theta_max 30.01
_cell_measurement_theta_min 2.21
_cell_volume 4574.8(5)
_computing_cell_refinement 'SAINT (Bruker, 2008)'
_computing_data_collection 'APEXII (Bruker, 2008)'
_computing_data_reduction 'SAINT and XPREP (Bruker, 2008)'
_computing_molecular_graphics
;
Mercury (Macrae <i>et al.</i>, 2006)
;
_computing_publication_material
;
PLATON (Spek, 2009) and publCIF (Westrip, 2010)
;
_computing_structure_refinement 'SHELXL97 (Sheldrick, 2008)'
_computing_structure_solution 'SHELXS97 (Sheldrick, 2008)'
_diffrn_ambient_temperature 100(2)
_diffrn_measured_fraction_theta_full 0.997
_diffrn_measured_fraction_theta_max 0.997
_diffrn_measurement_device_type 'Bruker Kappa APEXII CCD'
_diffrn_measurement_method '\f and \w scans'
_diffrn_radiation_monochromator graphite
_diffrn_radiation_source 'fine-focus sealed tube'
_diffrn_radiation_type MoK\a
_diffrn_radiation_wavelength 0.71073
_diffrn_reflns_av_R_equivalents 0.0244
_diffrn_reflns_av_sigmaI/netI 0.0254
_diffrn_reflns_limit_h_max 17
_diffrn_reflns_limit_h_min -17
_diffrn_reflns_limit_k_max 22
_diffrn_reflns_limit_k_min -22
_diffrn_reflns_limit_l_max 32
_diffrn_reflns_limit_l_min -32
_diffrn_reflns_number 84544
_diffrn_reflns_theta_full 30.03
_diffrn_reflns_theta_max 30.03
_diffrn_reflns_theta_min 2.17
_diffrn_standards_decay_% 0
_exptl_absorpt_coefficient_mu 0.872
_exptl_absorpt_correction_T_max 0.81
_exptl_absorpt_correction_T_min 0.74
_exptl_absorpt_correction_type multi-scan
_exptl_absorpt_process_details '(SADABS; Bruker, 2008)'
_exptl_crystal_colour orange
_exptl_crystal_density_diffrn 1.560
_exptl_crystal_density_method 'not measured'
_exptl_crystal_description block
_exptl_crystal_F_000 2192
_exptl_crystal_size_max 0.42
_exptl_crystal_size_mid 0.33
_exptl_crystal_size_min 0.24
_refine_diff_density_max 1.323
_refine_diff_density_min -0.291
_refine_ls_abs_structure_details 'Flack (1983), 12869 Friedel pairs'
_refine_ls_abs_structure_Flack -0.005(6)
_refine_ls_extinction_method none
_refine_ls_goodness_of_fit_ref 1.023
_refine_ls_hydrogen_treatment constr
_refine_ls_matrix_type full
_refine_ls_number_parameters 1154
_refine_ls_number_reflns 26641
_refine_ls_number_restraints 1
_refine_ls_restrained_S_all 1.023
_refine_ls_R_factor_all 0.0282
_refine_ls_R_factor_gt 0.0270
_refine_ls_shift/su_max 0.002
_refine_ls_shift/su_mean 0.000
_refine_ls_structure_factor_coef Fsqd
_refine_ls_weighting_details 'calc w=1/[\s^2^(Fo^2^)+(0.0467P)^2^+0.7880P] where P=(Fo^2^+2Fc^2^)/3'
_refine_ls_weighting_scheme calc
_refine_ls_wR_factor_gt 0.0681
_refine_ls_wR_factor_ref 0.0688
_reflns_number_gt 25880
_reflns_number_total 26641
_reflns_threshold_expression >2sigma(I)
_cod_data_source_file kp2346.cif
_cod_data_source_block I
_cod_original_sg_symbol_H-M P2(1)
_cod_database_code 2231965
_cod_database_fobs_code 2231965

loop_
_symmetry_equiv_pos_as_xyz
'x, y, z'
'-x, y+1/2, -z'

loop_
_atom_site_type_symbol
_atom_site_label
_atom_site_fract_x
_atom_site_fract_y
_atom_site_fract_z
_atom_site_U_iso_or_equiv
_atom_site_adp_type
_atom_site_calc_flag
_atom_site_refinement_flags
_atom_site_occupancy
_atom_site_symmetry_multiplicity
Ru Ru1 0.807431(10) 0.749937(8) 0.081291(6) 0.01352(3) Uani d . 1 1
Fe Fe1 0.338025(19) 0.633083(16) 0.047262(12) 0.01492(5) Uani d . 1 1
Cl Cl1 0.72029(3) 0.87894(3) 0.04842(2) 0.01729(8) Uani d . 1 1
P P1 0.71915(4) 0.70390(3) -0.01168(2) 0.01436(8) Uani d . 1 1
P P2 0.67051(3) 0.74241(3) 0.142731(19) 0.01308(7) Uani d . 1 1
C C1 0.47826(13) 0.66341(11) 0.01347(8) 0.0148(3) Uani d . 1 1
C C2 0.49227(13) 0.67440(11) 0.07661(8) 0.0144(3) Uani d . 1 1
C C3 0.46918(14) 0.59441(12) 0.10200(8) 0.0169(3) Uani d . 1 1
H H3 0.4712 0.5830 0.1429 0.020 Uiso calc R 1 1
C C4 0.44280(15) 0.53501(12) 0.05553(9) 0.0202(3) Uani d . 1 1
H H4 0.4259 0.4771 0.0601 0.024 Uiso calc R 1 1
C C5 0.44631(14) 0.57768(12) 0.00129(9) 0.0179(3) Uani d . 1 1
H H5 0.4302 0.5534 -0.0368 0.022 Uiso calc R 1 1
C C6 0.21079(16) 0.71186(15) 0.01984(11) 0.0280(4) Uani d . 1 1
H H6 0.2138 0.7647 0.0004 0.034 Uiso calc R 1 1
C C7 0.21814(15) 0.70011(16) 0.08070(11) 0.0299(5) Uani d . 1 1
H H7 0.2274 0.7435 0.1096 0.036 Uiso calc R 1 1
C C8 0.20961(17) 0.61392(18) 0.09174(11) 0.0345(6) Uani d . 1 1
H H8 0.2114 0.5886 0.1295 0.041 Uiso calc R 1 1
C C9 0.19786(17) 0.57042(15) 0.03724(14) 0.0375(6) Uani d . 1 1
H H9 0.1910 0.5110 0.0319 0.045 Uiso calc R 1 1
C C10 0.19818(16) 0.63193(19) -0.00791(10) 0.0333(5) Uani d . 1 1
H H10 0.1912 0.6214 -0.0491 0.040 Uiso calc R 1 1
C C11 0.49411(14) 0.72564(11) -0.03325(7) 0.0147(3) Uani d . 1 1
C C12 0.40413(14) 0.75633(13) -0.06836(8) 0.0191(3) Uani d . 1 1
H H12 0.3365 0.7382 -0.0602 0.023 Uiso calc R 1 1
C C13 0.40975(16) 0.81195(13) -0.11438(8) 0.0205(3) Uani d . 1 1
H H13 0.3469 0.8315 -0.1372 0.025 Uiso calc R 1 1
C C14 0.50787(16) 0.83900(12) -0.12696(8) 0.0202(3) Uani d . 1 1
H H14 0.5130 0.8788 -0.1576 0.024 Uiso calc R 1 1
C C15 0.59808(15) 0.80728(12) -0.09433(8) 0.0192(3) Uani d . 1 1
H H15 0.6651 0.8245 -0.1040 0.023 Uiso calc R 1 1
C C16 0.59444(13) 0.75057(12) -0.04738(7) 0.0147(3) Uani d . 1 1
C C17 0.52844(12) 0.75379(12) 0.11013(7) 0.0137(3) Uani d . 1 1
H H17 0.5239 0.8016 0.0813 0.016 Uiso calc R 1 1
C C18 0.45701(14) 0.77562(13) 0.15755(8) 0.0183(3) Uani d . 1 1
H H18A 0.3837 0.7814 0.1390 0.027 Uiso calc R 1 1
H H18B 0.4805 0.8290 0.1767 0.027 Uiso calc R 1 1
H H18C 0.4615 0.7304 0.1870 0.027 Uiso calc R 1 1
C C19 0.80866(15) 0.72828(13) -0.06670(8) 0.0200(3) Uani d . 1 1
C C20 0.84836(16) 0.81104(14) -0.06959(9) 0.0247(4) Uani d . 1 1
H H20 0.8284 0.8533 -0.0436 0.030 Uiso calc R 1 1
C C21 0.91681(18) 0.83148(17) -0.11039(11) 0.0316(5) Uani d . 1 1
H H21 0.9427 0.8877 -0.1122 0.038 Uiso calc R 1 1
C C22 0.94754(18) 0.77056(18) -0.14845(10) 0.0355(6) Uani d . 1 1
H H22 0.9953 0.7846 -0.1756 0.043 Uiso calc R 1 1
C C23 0.9081(2) 0.68949(18) -0.14646(10) 0.0354(5) Uani d . 1 1
H H23 0.9284 0.6477 -0.1726 0.043 Uiso calc R 1 1
C C24 0.83808(18) 0.66815(14) -0.10606(9) 0.0267(4) Uani d . 1 1
H H24 0.8106 0.6123 -0.1056 0.032 Uiso calc R 1 1
C C25 0.69419(14) 0.59122(11) -0.02222(8) 0.0166(3) Uani d . 1 1
C C26 0.63735(16) 0.55861(13) -0.07382(9) 0.0235(4) Uani d . 1 1
H H26 0.6124 0.5955 -0.1053 0.028 Uiso calc R 1 1
C C27 0.61762(16) 0.47251(13) -0.07884(10) 0.0244(4) Uani d . 1 1
H H27 0.5798 0.4507 -0.1141 0.029 Uiso calc R 1 1
C C28 0.65225(17) 0.41791(13) -0.03314(10) 0.0238(4) Uani d . 1 1
H H28 0.6368 0.3592 -0.0366 0.029 Uiso calc R 1 1
C C29 0.70973(18) 0.44934(13) 0.01781(9) 0.0239(4) Uani d . 1 1
H H29 0.7344 0.4123 0.0493 0.029 Uiso calc R 1 1
C C30 0.73091(16) 0.53539(12) 0.02245(8) 0.0195(3) Uani d . 1 1
H H30 0.7716 0.5565 0.0571 0.023 Uiso calc R 1 1
C C31 0.69702(14) 0.83032(12) 0.19453(8) 0.0176(3) Uani d . 1 1
C C32 0.76406(16) 0.81879(13) 0.24755(9) 0.0217(4) Uani d . 1 1
H H32 0.7887 0.7636 0.2586 0.026 Uiso calc R 1 1
C C33 0.79500(18) 0.88706(15) 0.28427(10) 0.0292(4) Uani d . 1 1
H H33 0.8406 0.8781 0.3199 0.035 Uiso calc R 1 1
C C34 0.75949(18) 0.96803(15) 0.26891(11) 0.0307(5) Uani d . 1 1
H H34 0.7805 1.0146 0.2939 0.037 Uiso calc R 1 1
C C35 0.69270(18) 0.98045(14) 0.21645(11) 0.0274(4) Uani d . 1 1
H H35 0.6685 1.0358 0.2057 0.033 Uiso calc R 1 1
C C36 0.66103(15) 0.91247(12) 0.17966(9) 0.0198(3) Uani d . 1 1
H H36 0.6148 0.9217 0.1443 0.024 Uiso calc R 1 1
C C37 0.66744(13) 0.65209(11) 0.19221(8) 0.0150(3) Uani d . 1 1
C C38 0.69975(15) 0.57303(12) 0.17468(8) 0.0175(3) Uani d . 1 1
H H38 0.7268 0.5676 0.1381 0.021 Uiso calc R 1 1
C C39 0.69326(16) 0.50170(13) 0.20967(9) 0.0227(4) Uani d . 1 1
H H39 0.7164 0.4484 0.1971 0.027 Uiso calc R 1 1
C C40 0.65301(17) 0.50860(14) 0.26294(9) 0.0253(4) Uani d . 1 1
H H40 0.6488 0.4602 0.2871 0.030 Uiso calc R 1 1
C C41 0.61889(16) 0.58683(15) 0.28062(9) 0.0242(4) Uani d . 1 1
H H41 0.5904 0.5917 0.3168 0.029 Uiso calc R 1 1
C C42 0.62605(15) 0.65815(13) 0.24583(8) 0.0191(3) Uani d . 1 1
H H42 0.6027 0.7114 0.2585 0.023 Uiso calc R 1 1
C C43 0.95931(14) 0.82975(13) 0.09776(9) 0.0210(4) Uani d . 1 1
C C44 0.96915(14) 0.77033(13) 0.05300(9) 0.0216(4) Uani d . 1 1
H H44 0.9854 0.7894 0.0158 0.026 Uiso calc R 1 1
C C45 0.95532(15) 0.68305(14) 0.06220(10) 0.0242(4) Uani d . 1 1
H H45 0.9592 0.6447 0.0306 0.029 Uiso calc R 1 1
C C46 0.93584(15) 0.65182(13) 0.11749(10) 0.0237(4) Uani d . 1 1
C C47 0.91919(15) 0.71165(15) 0.16107(9) 0.0238(4) Uani d . 1 1
H H47 0.8993 0.6924 0.1974 0.029 Uiso calc R 1 1
C C48 0.93139(15) 0.79983(13) 0.15218(9) 0.0222(4) Uani d . 1 1
H H48 0.9209 0.8387 0.1826 0.027 Uiso calc R 1 1
C C49 0.97587(17) 0.92237(14) 0.08612(11) 0.0280(4) Uani d . 1 1
H H49 0.9320 0.9368 0.0480 0.034 Uiso calc R 1 1
C C50 0.9430(2) 0.98132(16) 0.13302(13) 0.0370(5) Uani d . 1 1
H H50A 0.9568 1.0400 0.1226 0.056 Uiso calc R 1 1
H H50B 0.9836 0.9678 0.1712 0.056 Uiso calc R 1 1
H H50C 0.8673 0.9742 0.1355 0.056 Uiso calc R 1 1
C C51 1.0920(2) 0.93560(18) 0.07767(16) 0.0449(7) Uani d . 1 1
H H51A 1.1041 0.9955 0.0697 0.067 Uiso calc R 1 1
H H51B 1.1087 0.9014 0.0444 0.067 Uiso calc R 1 1
H H51C 1.1374 0.9185 0.1135 0.067 Uiso calc R 1 1
C C52 0.94781(18) 0.55922(15) 0.13268(14) 0.0362(6) Uani d . 1 1
H H52A 1.0224 0.5466 0.1457 0.054 Uiso calc R 1 1
H H52B 0.9231 0.5252 0.0978 0.054 Uiso calc R 1 1
H H52C 0.9057 0.5457 0.1644 0.054 Uiso calc R 1 1
Ru Ru2 0.192005(10) 0.281768(9) 0.394160(6) 0.01398(3) Uani d . 1 1
Fe Fe2 0.64952(2) 0.149617(18) 0.466743(13) 0.01852(5) Uani d . 1 1
Cl Cl2 0.26782(3) 0.40861(3) 0.437730(19) 0.01775(8) Uani d . 1 1
P P3 0.25353(4) 0.22957(3) 0.49014(2) 0.01583(8) Uani d . 1 1
P P4 0.35009(3) 0.27850(3) 0.349656(19) 0.01408(8) Uani d . 1 1
C C53 0.50097(14) 0.18097(12) 0.49029(8) 0.0181(3) Uani d . 1 1
C C54 0.50307(14) 0.19703(12) 0.42855(8) 0.0171(3) Uani d . 1 1
C C55 0.52886(15) 0.11898(12) 0.40202(9) 0.0200(3) Uani d . 1 1
H H55 0.5358 0.1109 0.3616 0.024 Uiso calc R 1 1
C C56 0.54245(16) 0.05534(13) 0.44655(10) 0.0233(4) Uani d . 1 1
H H56 0.5590 -0.0024 0.4409 0.028 Uiso calc R 1 1
C C57 0.52676(15) 0.09376(13) 0.50096(9) 0.0218(4) Uani d . 1 1
H H57 0.5325 0.0662 0.5381 0.026 Uiso calc R 1 1
C C58 0.77455(17) 0.21509(17) 0.51290(12) 0.0327(5) Uani d . 1 1
H H58 0.7693 0.2605 0.5395 0.039 Uiso calc R 1 1
C C59 0.77932(16) 0.22260(15) 0.45159(12) 0.0308(5) Uani d . 1 1
H H59 0.7782 0.2740 0.4300 0.037 Uiso calc R 1 1
C C60 0.78606(16) 0.14034(17) 0.42823(10) 0.0295(4) Uani d . 1 1
H H60 0.7895 0.1267 0.3881 0.035 Uiso calc R 1 1
C C61 0.78686(17) 0.08185(15) 0.47509(11) 0.0291(4) Uani d . 1 1
H H61 0.7918 0.0221 0.4719 0.035 Uiso calc R 1 1
C C62 0.77906(17) 0.12762(16) 0.52755(10) 0.0304(5) Uani d . 1 1
H H62 0.7772 0.1042 0.5656 0.036 Uiso calc R 1 1
C C63 0.47362(14) 0.24027(13) 0.53646(8) 0.0188(3) Uani d . 1 1
C C64 0.55297(16) 0.26184(15) 0.58229(9) 0.0258(4) Uani d . 1 1
H H64 0.6221 0.2396 0.5818 0.031 Uiso calc R 1 1
C C65 0.53392(18) 0.31457(16) 0.62832(9) 0.0298(5) Uani d . 1 1
H H65 0.5890 0.3275 0.6591 0.036 Uiso calc R 1 1
C C66 0.43403(18) 0.34794(15) 0.62885(9) 0.0271(4) Uani d . 1 1
H H66 0.4208 0.3860 0.6591 0.033 Uiso calc R 1 1
C C67 0.35257(16) 0.32578(13) 0.58493(8) 0.0217(4) Uani d . 1 1
H H67 0.2838 0.3483 0.5863 0.026 Uiso calc R 1 1
C C68 0.36958(14) 0.27104(12) 0.53879(8) 0.0178(3) Uani d . 1 1
C C69 0.48125(13) 0.28060(12) 0.39727(7) 0.0151(3) Uani d . 1 1
H H69 0.4778 0.3251 0.4280 0.018 Uiso calc R 1 1
C C70 0.57083(14) 0.30471(12) 0.36136(8) 0.0182(3) Uani d . 1 1
H H70A 0.6330 0.3226 0.3882 0.027 Uiso calc R 1 1
H H70B 0.5474 0.3512 0.3345 0.027 Uiso calc R 1 1
H H70C 0.5891 0.2557 0.3385 0.027 Uiso calc R 1 1
C C71 0.14538(14) 0.25416(14) 0.53417(8) 0.0203(3) Uani d . 1 1
C C72 0.10979(16) 0.33777(14) 0.53558(9) 0.0228(4) Uani d . 1 1
H H72 0.1413 0.3800 0.5140 0.027 Uiso calc R 1 1
C C73 0.02884(17) 0.36019(16) 0.56821(9) 0.0272(4) Uani d . 1 1
H H73 0.0056 0.4173 0.5686 0.033 Uiso calc R 1 1
C C74 -0.01790(17) 0.29930(18) 0.60013(9) 0.0319(5) Uani d . 1 1
H H74 -0.0722 0.3144 0.6230 0.038 Uiso calc R 1 1
C C75 0.01559(18) 0.21687(18) 0.59812(10) 0.0318(5) Uani d . 1 1
H H75 -0.0166 0.1749 0.6196 0.038 Uiso calc R 1 1
C C76 0.09583(16) 0.19330(16) 0.56523(9) 0.0263(4) Uani d . 1 1
H H76 0.1167 0.1357 0.5640 0.032 Uiso calc R 1 1
C C77 0.27406(15) 0.11599(12) 0.50045(8) 0.0190(3) Uani d . 1 1
C C78 0.30219(16) 0.08134(14) 0.55670(9) 0.0231(4) Uani d . 1 1
H H78 0.3075 0.1168 0.5905 0.028 Uiso calc R 1 1
C C79 0.32226(18) -0.00430(14) 0.56307(9) 0.0261(4) Uani d . 1 1
H H79 0.3403 -0.0275 0.6013 0.031 Uiso calc R 1 1
C C80 0.31618(19) -0.05715(14) 0.51368(10) 0.0280(4) Uani d . 1 1
H H80 0.3316 -0.1157 0.5183 0.034 Uiso calc R 1 1
C C81 0.28745(19) -0.02353(14) 0.45794(10) 0.0280(4) Uani d . 1 1
H H81 0.2820 -0.0590 0.4242 0.034 Uiso calc R 1 1
C C82 0.26660(17) 0.06297(13) 0.45183(9) 0.0227(4) Uani d . 1 1
H H82 0.2469 0.0859 0.4136 0.027 Uiso calc R 1 1
C C83 0.35019(14) 0.37442(12) 0.30466(8) 0.0171(3) Uani d . 1 1
C C84 0.30651(15) 0.37412(13) 0.24521(8) 0.0205(4) Uani d . 1 1
H H84 0.2827 0.3225 0.2269 0.025 Uiso calc R 1 1
C C85 0.29780(17) 0.44895(14) 0.21291(9) 0.0261(4) Uani d . 1 1
H H85 0.2689 0.4478 0.1725 0.031 Uiso calc R 1 1
C C86 0.33105(17) 0.52560(14) 0.23914(10) 0.0274(4) Uani d . 1 1
H H86 0.3241 0.5766 0.2170 0.033 Uiso calc R 1 1
C C87 0.37455(17) 0.52646(13) 0.29798(10) 0.0248(4) Uani d . 1 1
H H87 0.3967 0.5785 0.3163 0.030 Uiso calc R 1 1
C C88 0.38583(15) 0.45187(12) 0.33016(9) 0.0196(3) Uani d . 1 1
H H88 0.4181 0.4532 0.3700 0.024 Uiso calc R 1 1
C C89 0.36863(14) 0.19447(12) 0.29692(8) 0.0174(3) Uani d . 1 1
C C90 0.32164(17) 0.11555(13) 0.30220(9) 0.0217(4) Uani d . 1 1
H H90 0.2709 0.1086 0.3288 0.026 Uiso calc R 1 1
C C91 0.3482(2) 0.04679(14) 0.26898(10) 0.0285(4) Uani d . 1 1
H H91 0.3150 -0.0064 0.2725 0.034 Uiso calc R 1 1
C C92 0.4232(2) 0.05657(15) 0.23085(10) 0.0304(5) Uani d . 1 1
H H92 0.4438 0.0092 0.2095 0.037 Uiso calc R 1 1
C C93 0.46852(17) 0.13501(15) 0.22348(9) 0.0261(4) Uani d . 1 1
H H93 0.5186 0.1416 0.1965 0.031 Uiso calc R 1 1
C C94 0.44036(15) 0.20394(13) 0.25578(8) 0.0197(3) Uani d . 1 1
H H94 0.4700 0.2580 0.2499 0.024 Uiso calc R 1 1
C C95 0.04962(14) 0.36418(13) 0.35484(9) 0.0198(4) Uani d . 1 1
C C96 0.02228(15) 0.31515(15) 0.40297(9) 0.0232(4) Uani d . 1 1
H H96 -0.0025 0.3428 0.4354 0.028 Uiso calc R 1 1
C C97 0.03139(15) 0.22695(15) 0.40302(9) 0.0247(4) Uani d . 1 1
H H97 0.0127 0.1959 0.4357 0.030 Uiso calc R 1 1
C C98 0.06760(16) 0.18277(14) 0.35593(10) 0.0247(4) Uani d . 1 1
C C99 0.10309(15) 0.23188(13) 0.31075(9) 0.0204(4) Uani d . 1 1
H H99 0.1352 0.2045 0.2806 0.024 Uiso calc R 1 1
C C100 0.09167(14) 0.32160(12) 0.30939(8) 0.0179(3) Uani d . 1 1
H H100 0.1127 0.3528 0.2774 0.021 Uiso calc R 1 1
C C101 0.03213(16) 0.45892(14) 0.35477(10) 0.0238(4) Uani d . 1 1
H H101 0.0581 0.4809 0.3950 0.029 Uiso calc R 1 1
C C102 0.0901(2) 0.50596(16) 0.31059(12) 0.0351(5) Uani d . 1 1
H H102 0.0745 0.5665 0.3123 0.053 Uiso calc R 1 1
H H103 0.0668 0.4846 0.2708 0.053 Uiso calc R 1 1
H H104 0.1665 0.4970 0.3202 0.053 Uiso calc R 1 1
C C103 -0.08756(18) 0.47490(16) 0.34286(13) 0.0360(5) Uani d . 1 1
H H105 -0.1231 0.4441 0.3719 0.054 Uiso calc R 1 1
H H106 -0.1144 0.4552 0.3032 0.054 Uiso calc R 1 1
H H107 -0.1015 0.5356 0.3460 0.054 Uiso calc R 1 1
C C104 0.0557(2) 0.08810(15) 0.35054(13) 0.0365(6) Uani d . 1 1
H H108 -0.0147 0.0745 0.3302 0.055 Uiso calc R 1 1
H H109 0.0641 0.0627 0.3899 0.055 Uiso calc R 1 1
H H110 0.1098 0.0656 0.3280 0.055 Uiso calc R 1 1
P P5 0.78723(4) 0.23805(3) 0.24796(2) 0.02278(10) Uani d . 1 1
F F1 0.74472(12) 0.19530(10) 0.18623(6) 0.0385(3) Uani d . 1 1
F F2 0.82868(12) 0.27908(11) 0.31059(7) 0.0426(4) Uani d . 1 1
F F3 0.68177(10) 0.29490(9) 0.24489(5) 0.0269(3) Uani d . 1 1
F F4 0.89232(12) 0.18155(10) 0.25110(8) 0.0439(4) Uani d . 1 1
F F5 0.84234(14) 0.31176(10) 0.21500(9) 0.0506(5) Uani d . 1 1
F F6 0.72950(13) 0.16546(9) 0.28091(7) 0.0396(3) Uani d . 1 1
P P6 0.18582(4) 0.76873(5) 0.26200(2) 0.03142(14) Uani d . 1 1
F F7 0.06412(12) 0.78383(15) 0.26925(7) 0.0490(4) Uani d . 1 1
F F8 0.30486(13) 0.74663(16) 0.25470(8) 0.0575(5) Uani d . 1 1
F F9 0.17071(17) 0.82167(15) 0.20276(8) 0.0607(5) Uani d . 1 1
F F10 0.19791(15) 0.71199(13) 0.32110(7) 0.0511(4) Uani d . 1 1
F F11 0.21866(15) 0.84939(13) 0.30162(9) 0.0527(4) Uani d . 1 1
F F12 0.14987(15) 0.68459(14) 0.22337(8) 0.0559(5) Uani d . 1 1

loop_
_atom_site_aniso_label
_atom_site_aniso_U_11
_atom_site_aniso_U_22
_atom_site_aniso_U_33
_atom_site_aniso_U_12
_atom_site_aniso_U_13
_atom_site_aniso_U_23
Ru1 0.00990(5) 0.01379(6) 0.01686(6) -0.00028(5) 0.00174(4) 0.00289(5)
Fe1 0.01079(11) 0.01490(11) 0.01875(12) -0.00096(9) 0.00065(9) 0.00157(9)
Cl1 0.01662(18) 0.01380(17) 0.02113(19) 0.00041(14) 0.00126(15) 0.00273(14)
P1 0.01379(19) 0.01402(19) 0.01584(19) 0.00077(15) 0.00405(15) 0.00159(15)
P2 0.01156(17) 0.01326(19) 0.01423(18) -0.00034(15) 0.00092(14) 0.00077(15)
C1 0.0098(7) 0.0166(8) 0.0181(8) 0.0005(6) 0.0015(6) 0.0010(6)
C2 0.0107(7) 0.0153(7) 0.0170(8) 0.0011(6) 0.0005(6) 0.0015(6)
C3 0.0125(7) 0.0185(8) 0.0195(8) -0.0009(6) 0.0014(6) 0.0043(6)
C4 0.0151(8) 0.0150(8) 0.0301(10) -0.0013(6) 0.0015(7) 0.0026(7)
C5 0.0149(8) 0.0159(8) 0.0224(8) 0.0014(6) 0.0002(6) -0.0018(6)
C6 0.0151(8) 0.0268(10) 0.0424(12) 0.0034(7) 0.0054(8) 0.0111(9)
C7 0.0111(8) 0.0415(12) 0.0372(12) -0.0014(8) 0.0038(8) -0.0131(10)
C8 0.0154(9) 0.0537(15) 0.0351(12) 0.0021(9) 0.0060(8) 0.0214(11)
C9 0.0145(9) 0.0197(10) 0.0781(19) -0.0042(7) 0.0049(10) -0.0047(11)
C10 0.0128(8) 0.0596(16) 0.0262(10) 0.0035(9) -0.0029(7) -0.0116(10)
C11 0.0177(8) 0.0139(7) 0.0123(7) 0.0005(6) 0.0010(6) -0.0008(6)
C12 0.0168(8) 0.0241(9) 0.0161(7) 0.0024(7) 0.0016(6) 0.0019(7)
C13 0.0225(9) 0.0226(9) 0.0155(8) 0.0051(7) -0.0015(7) 0.0007(7)
C14 0.0274(9) 0.0181(8) 0.0151(8) 0.0013(7) 0.0022(7) 0.0016(6)
C15 0.0221(9) 0.0156(8) 0.0203(8) -0.0013(6) 0.0046(7) 0.0016(6)
C16 0.0159(7) 0.0136(7) 0.0146(7) 0.0012(6) 0.0018(5) -0.0013(6)
C17 0.0109(6) 0.0151(7) 0.0154(7) -0.0003(6) 0.0024(5) 0.0004(6)
C18 0.0145(7) 0.0221(8) 0.0190(8) 0.0009(7) 0.0050(6) -0.0005(7)
C19 0.0178(8) 0.0230(9) 0.0202(8) 0.0022(7) 0.0060(6) 0.0049(7)
C20 0.0224(9) 0.0287(10) 0.0237(9) -0.0037(8) 0.0058(7) 0.0056(8)
C21 0.0231(10) 0.0407(13) 0.0319(11) -0.0071(9) 0.0065(8) 0.0134(9)
C22 0.0269(10) 0.0548(16) 0.0272(10) 0.0085(10) 0.0131(8) 0.0180(10)
C23 0.0374(12) 0.0457(14) 0.0267(11) 0.0175(11) 0.0173(9) 0.0105(10)
C24 0.0332(11) 0.0264(10) 0.0221(9) 0.0077(8) 0.0094(8) 0.0059(8)
C25 0.0152(7) 0.0146(8) 0.0206(8) 0.0004(6) 0.0050(6) -0.0008(6)
C26 0.0238(9) 0.0214(9) 0.0239(9) 0.0027(7) -0.0026(7) 0.0000(7)
C27 0.0227(9) 0.0208(9) 0.0276(10) 0.0002(7) -0.0044(8) -0.0050(7)
C28 0.0251(9) 0.0172(9) 0.0298(10) -0.0021(7) 0.0065(8) -0.0028(7)
C29 0.0349(11) 0.0168(8) 0.0209(9) -0.0006(8) 0.0070(8) 0.0027(7)
C30 0.0261(9) 0.0172(8) 0.0159(8) 0.0003(7) 0.0060(7) -0.0003(6)
C31 0.0154(8) 0.0183(8) 0.0190(8) -0.0007(6) 0.0022(6) -0.0019(6)
C32 0.0204(8) 0.0228(9) 0.0209(9) -0.0006(7) -0.0014(7) -0.0015(7)
C33 0.0266(10) 0.0308(11) 0.0282(10) -0.0026(8) -0.0035(8) -0.0095(9)
C34 0.0291(11) 0.0275(11) 0.0349(12) -0.0031(8) 0.0015(9) -0.0140(9)
C35 0.0258(10) 0.0191(9) 0.0378(12) 0.0011(7) 0.0057(9) -0.0063(8)
C36 0.0179(8) 0.0189(8) 0.0225(9) 0.0008(7) 0.0025(7) -0.0021(7)
C37 0.0124(7) 0.0172(8) 0.0147(7) -0.0009(6) -0.0005(6) 0.0033(6)
C38 0.0176(8) 0.0174(8) 0.0170(8) -0.0007(6) 0.0009(6) 0.0020(6)
C39 0.0241(9) 0.0168(8) 0.0264(9) -0.0022(7) 0.0003(7) 0.0041(7)
C40 0.0256(9) 0.0260(10) 0.0232(9) -0.0061(8) -0.0012(7) 0.0115(8)
C41 0.0237(9) 0.0337(11) 0.0153(8) -0.0056(8) 0.0026(7) 0.0057(7)
C42 0.0192(8) 0.0212(9) 0.0167(8) -0.0008(7) 0.0018(6) 0.0011(6)
C43 0.0115(8) 0.0218(9) 0.0291(10) -0.0032(6) -0.0002(7) 0.0039(7)
C44 0.0112(7) 0.0267(10) 0.0275(9) -0.0014(6) 0.0045(6) 0.0054(7)
C45 0.0127(8) 0.0238(9) 0.0359(11) 0.0039(7) 0.0028(7) 0.0014(8)
C46 0.0117(8) 0.0218(9) 0.0367(11) 0.0018(7) -0.0006(7) 0.0089(8)
C47 0.0122(8) 0.0340(11) 0.0240(9) -0.0013(7) -0.0024(7) 0.0105(8)
C48 0.0139(8) 0.0279(10) 0.0234(9) -0.0040(7) -0.0025(7) -0.0015(7)
C49 0.0202(9) 0.0214(9) 0.0414(12) -0.0070(7) 0.0005(8) 0.0051(8)
C50 0.0316(12) 0.0262(11) 0.0521(15) -0.0052(9) 0.0009(11) -0.0059(10)
C51 0.0278(12) 0.0319(13) 0.078(2) -0.0114(10) 0.0166(13) 0.0040(13)
C52 0.0193(10) 0.0238(11) 0.0647(17) 0.0055(8) 0.0019(10) 0.0159(11)
Ru2 0.01221(6) 0.01695(6) 0.01265(6) -0.00117(5) 0.00112(4) 0.00074(5)
Fe2 0.01441(11) 0.01891(12) 0.02201(13) 0.00173(9) 0.00146(9) 0.00385(10)
Cl2 0.01743(18) 0.01844(19) 0.01753(18) -0.00152(15) 0.00287(14) -0.00190(14)
P3 0.01478(19) 0.0194(2) 0.01334(19) -0.00159(15) 0.00181(15) 0.00164(15)
P4 0.01429(18) 0.01534(18) 0.01277(17) 0.00003(16) 0.00234(14) 0.00005(16)
C53 0.0147(8) 0.0213(8) 0.0180(8) 0.0001(6) 0.0009(6) 0.0024(6)
C54 0.0161(8) 0.0184(8) 0.0166(8) 0.0003(6) 0.0014(6) 0.0015(6)
C55 0.0180(8) 0.0199(9) 0.0219(9) 0.0011(7) 0.0023(7) -0.0014(7)
C56 0.0209(9) 0.0184(9) 0.0302(10) 0.0001(7) 0.0024(7) 0.0029(7)
C57 0.0185(8) 0.0219(9) 0.0248(9) 0.0002(7) 0.0023(7) 0.0052(7)
C58 0.0167(9) 0.0369(12) 0.0430(13) -0.0005(8) -0.0014(9) -0.0035(10)
C59 0.0150(9) 0.0286(10) 0.0481(13) 0.0007(7) 0.0014(8) 0.0129(9)
C60 0.0179(9) 0.0401(12) 0.0315(11) 0.0030(8) 0.0067(8) 0.0048(9)
C61 0.0188(9) 0.0261(10) 0.0424(12) 0.0069(8) 0.0042(8) 0.0067(9)
C62 0.0180(9) 0.0414(13) 0.0306(11) 0.0018(8) -0.0013(8) 0.0093(9)
C63 0.0171(8) 0.0234(9) 0.0155(7) -0.0005(7) 0.0008(6) 0.0023(7)
C64 0.0188(8) 0.0377(12) 0.0196(8) -0.0013(8) -0.0024(7) 0.0006(8)
C65 0.0254(10) 0.0423(12) 0.0198(9) -0.0047(9) -0.0044(8) -0.0039(9)
C66 0.0280(10) 0.0337(11) 0.0191(9) -0.0029(8) 0.0012(8) -0.0054(8)
C67 0.0215(9) 0.0260(10) 0.0173(8) 0.0001(7) 0.0015(7) -0.0018(7)
C68 0.0172(8) 0.0222(9) 0.0136(7) -0.0014(6) 0.0004(6) 0.0023(6)
C69 0.0142(7) 0.0167(7) 0.0143(7) 0.0008(6) 0.0014(5) 0.0003(6)
C70 0.0149(8) 0.0210(8) 0.0191(8) 0.0000(6) 0.0040(6) 0.0024(6)
C71 0.0169(8) 0.0288(9) 0.0153(7) -0.0020(7) 0.0019(6) 0.0012(7)
C72 0.0199(9) 0.0315(10) 0.0174(8) -0.0019(7) 0.0041(7) -0.0029(7)
C73 0.0209(9) 0.0399(12) 0.0213(9) 0.0010(8) 0.0052(7) -0.0041(8)
C74 0.0207(9) 0.0562(16) 0.0198(9) -0.0016(9) 0.0069(7) -0.0006(9)
C75 0.0238(10) 0.0497(14) 0.0228(10) -0.0049(10) 0.0061(8) 0.0084(9)
C76 0.0205(9) 0.0368(11) 0.0217(9) -0.0041(8) 0.0036(7) 0.0058(8)
C77 0.0171(8) 0.0212(8) 0.0186(8) -0.0037(6) 0.0020(6) 0.0022(6)
C78 0.0256(9) 0.0255(10) 0.0176(8) -0.0019(7) 0.0008(7) 0.0023(7)
C79 0.0319(10) 0.0241(10) 0.0220(9) -0.0016(8) 0.0026(8) 0.0086(7)
C80 0.0329(11) 0.0203(9) 0.0306(11) -0.0022(8) 0.0034(9) 0.0053(8)
C81 0.0373(12) 0.0232(10) 0.0231(10) -0.0015(8) 0.0020(8) -0.0009(8)
C82 0.0266(10) 0.0238(9) 0.0171(8) -0.0007(7) 0.0014(7) 0.0028(7)
C83 0.0154(8) 0.0204(8) 0.0162(8) 0.0034(6) 0.0053(6) 0.0031(6)
C84 0.0199(8) 0.0246(9) 0.0171(8) 0.0045(7) 0.0032(7) 0.0028(7)
C85 0.0266(10) 0.0312(11) 0.0207(9) 0.0087(8) 0.0042(7) 0.0067(8)
C86 0.0262(10) 0.0264(10) 0.0315(11) 0.0069(8) 0.0111(8) 0.0123(8)
C87 0.0247(9) 0.0196(9) 0.0316(10) 0.0012(7) 0.0092(8) 0.0040(8)
C88 0.0169(8) 0.0203(8) 0.0224(9) 0.0007(6) 0.0055(7) 0.0016(7)
C89 0.0176(8) 0.0187(8) 0.0155(8) 0.0011(6) 0.0004(6) -0.0013(6)
C90 0.0267(9) 0.0201(9) 0.0189(8) -0.0012(7) 0.0052(7) -0.0006(7)
C91 0.0381(12) 0.0202(9) 0.0274(10) -0.0022(8) 0.0051(9) -0.0053(8)
C92 0.0376(12) 0.0277(11) 0.0266(10) 0.0053(9) 0.0065(9) -0.0077(8)
C93 0.0282(10) 0.0302(10) 0.0205(9) 0.0050(8) 0.0056(7) -0.0044(8)
C94 0.0194(8) 0.0227(9) 0.0170(8) 0.0015(7) 0.0024(6) -0.0003(7)
C95 0.0123(8) 0.0257(9) 0.0203(9) 0.0021(7) -0.0021(6) -0.0009(7)
C96 0.0139(8) 0.0371(11) 0.0187(8) 0.0005(7) 0.0019(6) 0.0007(8)
C97 0.0142(8) 0.0365(11) 0.0224(9) -0.0071(7) -0.0015(7) 0.0070(8)
C98 0.0160(8) 0.0244(10) 0.0310(10) -0.0058(7) -0.0069(7) 0.0026(8)
C99 0.0174(8) 0.0226(9) 0.0192(8) 0.0011(7) -0.0047(6) -0.0035(7)
C100 0.0157(8) 0.0209(9) 0.0160(8) 0.0019(6) -0.0015(6) 0.0002(6)
C101 0.0192(9) 0.0238(9) 0.0279(10) 0.0052(7) 0.0010(7) -0.0045(8)
C102 0.0365(12) 0.0245(10) 0.0466(14) 0.0058(9) 0.0142(11) 0.0050(10)
C103 0.0193(10) 0.0311(12) 0.0567(16) 0.0083(8) 0.0008(10) -0.0061(11)
C104 0.0288(11) 0.0236(11) 0.0528(15) -0.0085(9) -0.0115(10) 0.0038(10)
P5 0.0201(2) 0.0208(2) 0.0265(2) 0.00140(18) -0.00101(18) 0.00080(19)
F1 0.0438(8) 0.0446(8) 0.0253(7) 0.0173(7) -0.0023(6) -0.0078(6)
F2 0.0393(8) 0.0397(8) 0.0435(8) -0.0025(7) -0.0144(6) -0.0128(7)
F3 0.0245(6) 0.0316(7) 0.0255(6) 0.0070(5) 0.0068(5) 0.0020(5)
F4 0.0279(7) 0.0374(8) 0.0621(10) 0.0148(6) -0.0099(7) -0.0082(7)
F5 0.0466(9) 0.0327(8) 0.0820(13) 0.0024(7) 0.0438(9) 0.0097(8)
F6 0.0550(9) 0.0250(7) 0.0391(8) -0.0076(6) 0.0073(7) 0.0051(6)
P6 0.0213(2) 0.0539(4) 0.0191(2) 0.0029(2) 0.00287(18) -0.0044(2)
F7 0.0253(7) 0.0901(13) 0.0308(7) 0.0037(8) 0.0008(5) -0.0144(9)
F8 0.0283(7) 0.0988(16) 0.0470(9) 0.0043(9) 0.0110(7) -0.0142(11)
F9 0.0672(12) 0.0799(15) 0.0352(9) -0.0051(11) 0.0072(8) 0.0177(9)
F10 0.0538(10) 0.0666(12) 0.0320(8) 0.0066(9) 0.0018(7) 0.0066(8)
F11 0.0493(10) 0.0511(10) 0.0542(11) -0.0089(8) -0.0065(8) -0.0161(9)
F12 0.0555(11) 0.0645(12) 0.0449(10) 0.0054(9) -0.0047(8) -0.0222(9)

loop_
_atom_type_symbol
_atom_type_description
_atom_type_scat_dispersion_real
_atom_type_scat_dispersion_imag
_atom_type_scat_source
C C 0.0033 0.0016 'International Tables Vol C Tables 4.2.6.8 and 6.1.1.4'
H H 0.0000 0.0000 'International Tables Vol C Tables 4.2.6.8 and 6.1.1.4'
F F 0.0171 0.0103 'International Tables Vol C Tables 4.2.6.8 and 6.1.1.4'
P P 0.1023 0.0942 'International Tables Vol C Tables 4.2.6.8 and 6.1.1.4'
Cl Cl 0.1484 0.1585 'International Tables Vol C Tables 4.2.6.8 and 6.1.1.4'
Fe Fe 0.3463 0.8444 'International Tables Vol C Tables 4.2.6.8 and 6.1.1.4'
Ru Ru -1.2594 0.8363 'International Tables Vol C Tables 4.2.6.8 and 6.1.1.4'

loop_
_geom_angle_atom_site_label_1
_geom_angle_atom_site_label_2
_geom_angle_atom_site_label_3
_geom_angle
C47 Ru1 C45 64.71(8)
C47 Ru1 C48 36.74(8)
C45 Ru1 C48 77.14(8)
C47 Ru1 C44 76.43(7)
C45 Ru1 C44 36.40(7)
C48 Ru1 C44 64.93(7)
C47 Ru1 C43 65.34(7)
C45 Ru1 C43 65.28(8)
C48 Ru1 C43 36.28(7)
C44 Ru1 C43 35.92(7)
C47 Ru1 C46 35.82(8)
C45 Ru1 C46 35.80(8)
C48 Ru1 C46 65.27(8)
C44 Ru1 C46 64.66(7)
C43 Ru1 C46 76.63(7)
C47 Ru1 P2 86.73(5)
C45 Ru1 P2 141.85(6)
C48 Ru1 P2 95.25(5)
C44 Ru1 P2 160.13(5)
C43 Ru1 P2 126.57(6)
C46 Ru1 P2 106.96(5)
C47 Ru1 P1 144.84(6)
C45 Ru1 P1 89.68(6)
C48 Ru1 P1 162.35(5)
C44 Ru1 P1 97.51(5)
C43 Ru1 P1 127.09(5)
C46 Ru1 P1 110.07(6)
P2 Ru1 P1 102.339(16)
C47 Ru1 Cl1 134.70(6)
C45 Ru1 Cl1 134.76(6)
C48 Ru1 Cl1 100.48(6)
C44 Ru1 Cl1 101.05(5)
C43 Ru1 Cl1 86.05(5)
C46 Ru1 Cl1 162.68(5)
P2 Ru1 Cl1 83.256(16)
P1 Ru1 Cl1 80.405(16)
C9 Fe1 C5 112.13(9)
C9 Fe1 C4 101.30(9)
C5 Fe1 C4 40.73(8)
C9 Fe1 C10 40.74(11)
C5 Fe1 C10 105.75(8)
C4 Fe1 C10 123.94(9)
C9 Fe1 C3 124.09(9)
C5 Fe1 C3 68.53(7)
C4 Fe1 C3 40.83(8)
C10 Fe1 C3 162.05(10)
C9 Fe1 C8 40.50(12)
C5 Fe1 C8 145.76(10)
C4 Fe1 C8 113.28(9)
C10 Fe1 C8 67.61(10)
C3 Fe1 C8 106.97(8)
C9 Fe1 C6 67.46(9)
C5 Fe1 C6 131.00(9)
C4 Fe1 C6 163.87(9)
C10 Fe1 C6 40.09(10)
C3 Fe1 C6 155.17(9)
C8 Fe1 C6 66.29(9)
C9 Fe1 C7 67.25(10)
C5 Fe1 C7 170.16(9)
C4 Fe1 C7 148.74(9)
C10 Fe1 C7 67.03(9)
C3 Fe1 C7 120.41(9)
C8 Fe1 C7 39.28(11)
C6 Fe1 C7 39.21(10)
C9 Fe1 C1 148.36(10)
C5 Fe1 C1 40.55(7)
C4 Fe1 C1 68.16(7)
C10 Fe1 C1 119.43(9)
C3 Fe1 C1 68.02(7)
C8 Fe1 C1 171.13(10)
C6 Fe1 C1 114.96(8)
C7 Fe1 C1 136.11(8)
C9 Fe1 C2 164.33(10)
C5 Fe1 C2 68.29(7)
C4 Fe1 C2 68.37(7)
C10 Fe1 C2 154.90(9)
C3 Fe1 C2 40.54(7)
C8 Fe1 C2 131.26(9)
C6 Fe1 C2 124.97(8)
C7 Fe1 C2 115.17(8)
C1 Fe1 C2 40.29(7)
C25 P1 C19 103.11(9)
C25 P1 C16 101.92(8)
C19 P1 C16 100.80(8)
C25 P1 Ru1 118.06(6)
C19 P1 Ru1 106.40(7)
C16 P1 Ru1 123.57(6)
C37 P2 C31 102.06(8)
C37 P2 C17 103.01(8)
C31 P2 C17 105.86(8)
C37 P2 Ru1 118.76(6)
C31 P2 Ru1 104.85(6)
C17 P2 Ru1 120.24(5)
C5 C1 C2 107.73(16)
C5 C1 C11 123.22(16)
C2 C1 C11 129.05(16)
C5 C1 Fe1 67.67(10)
C2 C1 Fe1 70.08(9)
C11 C1 Fe1 128.26(12)
C3 C2 C1 107.06(16)
C3 C2 C17 126.14(16)
C1 C2 C17 126.76(16)
C3 C2 Fe1 67.89(10)
C1 C2 Fe1 69.62(9)
C17 C2 Fe1 129.27(12)
C4 C3 C2 108.57(16)
C4 C3 Fe1 69.20(10)
C2 C3 Fe1 71.57(10)
C4 C3 H3 125.7
C2 C3 H3 125.7
Fe1 C3 H3 125.1
C5 C4 C3 107.97(16)
C5 C4 Fe1 69.58(11)
C3 C4 Fe1 69.97(11)
C5 C4 H4 126.0
C3 C4 H4 126.0
Fe1 C4 H4 126.0
C4 C5 C1 108.64(16)
C4 C5 Fe1 69.69(11)
C1 C5 Fe1 71.78(10)
C4 C5 H5 125.7
C1 C5 H5 125.7
Fe1 C5 H5 124.4
C7 C6 C10 108.6(2)
C7 C6 Fe1 70.68(13)
C10 C6 Fe1 68.85(12)
C7 C6 H6 125.7
C10 C6 H6 125.7
Fe1 C6 H6 126.3
C8 C7 C6 108.3(2)
C8 C7 Fe1 69.34(13)
C6 C7 Fe1 70.11(12)
C8 C7 H7 125.8
C6 C7 H7 125.8
Fe1 C7 H7 126.3
C7 C8 C9 108.5(2)
C7 C8 Fe1 71.37(13)
C9 C8 Fe1 68.68(13)
C7 C8 H8 125.8
C9 C8 H8 125.8
Fe1 C8 H8 125.8
C8 C9 C10 107.4(2)
C8 C9 Fe1 70.81(13)
C10 C9 Fe1 70.31(13)
C8 C9 H9 126.3
C10 C9 H9 126.3
Fe1 C9 H9 124.2
C6 C10 C9 107.2(2)
C6 C10 Fe1 71.05(12)
C9 C10 Fe1 68.95(13)
C6 C10 H10 126.4
C9 C10 H10 126.4
Fe1 C10 H10 125.2
C12 C11 C16 118.05(16)
C12 C11 C1 117.74(16)
C16 C11 C1 124.01(15)
C13 C12 C11 122.65(18)
C13 C12 H12 118.7
C11 C12 H12 118.7
C12 C13 C14 119.43(17)
C12 C13 H13 120.3
C14 C13 H13 120.3
C15 C14 C13 119.06(18)
C15 C14 H14 120.5
C13 C14 H14 120.5
C14 C15 C16 122.55(17)
C14 C15 H15 118.7
C16 C15 H15 118.7
C15 C16 C11 118.18(16)
C15 C16 P1 118.86(13)
C11 C16 P1 122.68(13)
C2 C17 C18 111.94(14)
C2 C17 P2 109.76(12)
C18 C17 P2 111.62(12)
C2 C17 H17 107.8
C18 C17 H17 107.8
P2 C17 H17 107.8
C17 C18 H18A 109.5
C17 C18 H18B 109.5
H18A C18 H18B 109.5
C17 C18 H18C 109.5
H18A C18 H18C 109.5
H18B C18 H18C 109.5
C24 C19 C20 118.39(18)
C24 C19 P1 122.67(16)
C20 C19 P1 118.93(15)
C21 C20 C19 120.4(2)
C21 C20 H20 119.8
C19 C20 H20 119.8
C22 C21 C20 120.7(2)
C22 C21 H21 119.7
C20 C21 H21 119.7
C23 C22 C21 119.4(2)
C23 C22 H22 120.3
C21 C22 H22 120.3
C22 C23 C24 120.6(2)
C22 C23 H23 119.7
C24 C23 H23 119.7
C19 C24 C23 120.5(2)
C19 C24 H24 119.7
C23 C24 H24 119.7
C30 C25 C26 118.45(17)
C30 C25 P1 119.26(14)
C26 C25 P1 122.28(15)
C27 C26 C25 119.96(19)
C27 C26 H26 120.0
C25 C26 H26 120.0
C28 C27 C26 120.86(19)
C28 C27 H27 119.6
C26 C27 H27 119.6
C27 C28 C29 119.66(19)
C27 C28 H28 120.2
C29 C28 H28 120.2
C28 C29 C30 119.46(19)
C28 C29 H29 120.3
C30 C29 H29 120.3
C25 C30 C29 121.58(18)
C25 C30 H30 119.2
C29 C30 H30 119.2
C32 C31 C36 118.25(18)
C32 C31 P2 120.19(15)
C36 C31 P2 121.18(14)
C33 C32 C31 121.0(2)
C33 C32 H32 119.5
C31 C32 H32 119.5
C34 C33 C32 120.2(2)
C34 C33 H33 119.9
C32 C33 H33 119.9
C33 C34 C35 119.4(2)
C33 C34 H34 120.3
C35 C34 H34 120.3
C36 C35 C34 120.7(2)
C36 C35 H35 119.7
C34 C35 H35 119.7
C35 C36 C31 120.43(19)
C35 C36 H36 119.8
C31 C36 H36 119.8
C38 C37 C42 118.25(17)
C38 C37 P2 119.53(14)
C42 C37 P2 122.05(14)
C37 C38 C39 121.35(18)
C37 C38 H38 119.3
C39 C38 H38 119.3
C40 C39 C38 119.89(19)
C40 C39 H39 120.1
C38 C39 H39 120.1
C39 C40 C41 119.45(18)
C39 C40 H40 120.3
C41 C40 H40 120.3
C40 C41 C42 120.62(19)
C40 C41 H41 119.7
C42 C41 H41 119.7
C41 C42 C37 120.44(19)
C41 C42 H42 119.8
C37 C42 H42 119.8
C44 C43 C48 118.17(18)
C44 C43 C49 119.46(19)
C48 C43 C49 122.4(2)
C44 C43 Ru1 70.52(10)
C48 C43 Ru1 70.16(11)
C49 C43 Ru1 129.60(14)
C43 C44 C45 121.33(19)
C43 C44 Ru1 73.56(11)
C45 C44 Ru1 71.45(11)
C43 C44 H44 119.3
C45 C44 H44 119.3
Ru1 C44 H44 127.8
C46 C45 C44 121.1(2)
C46 C45 Ru1 75.05(12)
C44 C45 Ru1 72.15(11)
C46 C45 H45 119.5
C44 C45 H45 119.5
Ru1 C45 H45 125.0
C45 C46 C47 117.38(19)
C45 C46 C52 121.5(2)
C47 C46 C52 120.5(2)
C45 C46 Ru1 69.15(11)
C47 C46 Ru1 69.04(11)
C52 C46 Ru1 140.75(15)
C46 C47 C48 121.86(19)
C46 C47 Ru1 75.14(12)
C48 C47 Ru1 71.90(11)
C46 C47 H47 119.1
C48 C47 H47 119.1
Ru1 C47 H47 125.7
C43 C48 C47 119.81(19)
C43 C48 Ru1 73.56(11)
C47 C48 Ru1 71.37(11)
C43 C48 H48 120.1
C47 C48 H48 120.1
Ru1 C48 H48 126.9
C43 C49 C50 114.4(2)
C43 C49 C51 108.33(19)
C50 C49 C51 111.4(2)
C43 C49 H49 107.5
C50 C49 H49 107.5
C51 C49 H49 107.5
C49 C50 H50A 109.5
C49 C50 H50B 109.5
H50A C50 H50B 109.5
C49 C50 H50C 109.5
H50A C50 H50C 109.5
H50B C50 H50C 109.5
C49 C51 H51A 109.5
C49 C51 H51B 109.5
H51A C51 H51B 109.5
C49 C51 H51C 109.5
H51A C51 H51C 109.5
H51B C51 H51C 109.5
C46 C52 H52A 109.5
C46 C52 H52B 109.5
H52A C52 H52B 109.5
C46 C52 H52C 109.5
H52A C52 H52C 109.5
H52B C52 H52C 109.5
C99 Ru2 C97 64.83(8)
C99 Ru2 C96 76.85(7)
C97 Ru2 C96 36.08(9)
C99 Ru2 C100 36.88(7)
C97 Ru2 C100 76.43(7)
C96 Ru2 C100 64.61(7)
C99 Ru2 C98 36.10(8)
C97 Ru2 C98 35.89(8)
C96 Ru2 C98 64.86(8)
C100 Ru2 C98 65.28(7)
C99 Ru2 C95 65.24(7)
C97 Ru2 C95 64.96(8)
C96 Ru2 C95 36.25(7)
C100 Ru2 C95 35.54(7)
C98 Ru2 C95 76.67(7)
C99 Ru2 P4 89.49(5)
C97 Ru2 P4 149.41(6)
C96 Ru2 P4 156.73(5)
C100 Ru2 P4 93.18(5)
C98 Ru2 P4 113.63(6)
C95 Ru2 P4 120.74(5)
C99 Ru2 P3 137.39(5)
C97 Ru2 P3 88.80(5)
C96 Ru2 P3 101.77(5)
C100 Ru2 P3 165.00(5)
C98 Ru2 P3 104.03(6)
C95 Ru2 P3 134.46(5)
P4 Ru2 P3 101.020(16)
C99 Ru2 Cl2 141.88(5)
C97 Ru2 Cl2 127.46(6)
C96 Ru2 Cl2 96.16(6)
C100 Ru2 Cl2 106.10(5)
C98 Ru2 Cl2 160.94(6)
C95 Ru2 Cl2 86.85(5)
P4 Ru2 Cl2 82.939(16)
P3 Ru2 Cl2 80.684(17)
C56 Fe2 C57 40.90(8)
C56 Fe2 C61 100.33(9)
C57 Fe2 C61 115.36(9)
C56 Fe2 C62 119.28(9)
C57 Fe2 C62 104.89(9)
C61 Fe2 C62 40.54(10)
C56 Fe2 C55 40.87(8)
C57 Fe2 C55 68.53(8)
C61 Fe2 C55 119.89(9)
C62 Fe2 C55 156.18(9)
C56 Fe2 C60 115.53(10)
C57 Fe2 C60 150.24(9)
C61 Fe2 C60 40.43(9)
C62 Fe2 C60 68.04(9)
C55 Fe2 C60 105.74(9)
C56 Fe2 C58 158.69(10)
C57 Fe2 C58 126.76(10)
C61 Fe2 C58 67.67(10)
C62 Fe2 C58 40.38(10)
C55 Fe2 C58 160.40(9)
C60 Fe2 C58 67.42(10)
C56 Fe2 C59 153.20(10)
C57 Fe2 C59 165.79(10)
C61 Fe2 C59 67.41(9)
C62 Fe2 C59 67.59(9)
C55 Fe2 C59 123.27(9)
C60 Fe2 C59 39.93(10)
C58 Fe2 C59 39.89(10)
C56 Fe2 C53 68.24(8)
C57 Fe2 C53 40.49(8)
C61 Fe2 C53 153.34(9)
C62 Fe2 C53 122.83(9)
C55 Fe2 C53 67.84(8)
C60 Fe2 C53 166.22(8)
C58 Fe2 C53 114.35(9)
C59 Fe2 C53 132.52(9)
C56 Fe2 C54 68.37(8)
C57 Fe2 C54 68.20(8)
C61 Fe2 C54 159.15(9)
C62 Fe2 C54 160.30(9)
C55 Fe2 C54 40.38(7)
C60 Fe2 C54 127.22(8)
C58 Fe2 C54 128.29(9)
C59 Fe2 C54 114.62(8)
C53 Fe2 C54 40.19(7)
C77 P3 C71 103.93(9)
C77 P3 C68 100.38(9)
C71 P3 C68 101.05(8)
C77 P3 Ru2 118.97(6)
C71 P3 Ru2 104.44(6)
C68 P3 Ru2 125.04(6)
C89 P4 C83 102.73(8)
C89 P4 C69 102.42(8)
C83 P4 C69 104.30(9)
C89 P4 Ru2 119.19(6)
C83 P4 Ru2 106.56(6)
C69 P4 Ru2 119.55(5)
C57 C53 C54 107.74(17)
C57 C53 C63 123.76(17)
C54 C53 C63 128.46(17)
C57 C53 Fe2 67.69(11)
C54 C53 Fe2 69.98(10)
C63 C53 Fe2 129.38(13)
C55 C54 C53 107.37(16)
C55 C54 C69 126.20(16)
C53 C54 C69 126.43(17)
C55 C54 Fe2 68.16(11)
C53 C54 Fe2 69.84(10)
C69 C54 Fe2 127.60(12)
C56 C55 C54 108.55(17)
C56 C55 Fe2 68.88(11)
C54 C55 Fe2 71.46(11)
C56 C55 H55 125.7
C54 C55 H55 125.7
Fe2 C55 H55 125.5
C57 C56 C55 107.85(18)
C57 C56 Fe2 69.75(12)
C55 C56 Fe2 70.24(11)
C57 C56 H56 126.1
C55 C56 H56 126.1
Fe2 C56 H56 125.5
C56 C57 C53 108.47(17)
C56 C57 Fe2 69.36(12)
C53 C57 Fe2 71.82(11)
C56 C57 H57 125.8
C53 C57 H57 125.8
Fe2 C57 H57 124.6
C59 C58 C62 108.0(2)
C59 C58 Fe2 70.44(13)
C62 C58 Fe2 68.89(13)
C59 C58 H58 126.0
C62 C58 H58 126.0
Fe2 C58 H58 126.3
C60 C59 C58 108.1(2)
C60 C59 Fe2 68.98(13)
C58 C59 Fe2 69.67(13)
C60 C59 H59 126.0
C58 C59 H59 126.0
Fe2 C59 H59 126.9
C59 C60 C61 108.0(2)
C59 C60 Fe2 71.09(13)
C61 C60 Fe2 69.24(12)
C59 C60 H60 126.0
C61 C60 H60 126.0
Fe2 C60 H60 125.3
C60 C61 C62 108.3(2)
C60 C61 Fe2 70.33(12)
C62 C61 Fe2 70.02(12)
C60 C61 H61 125.8
C62 C61 H61 125.8
Fe2 C61 H61 125.4
C61 C62 C58 107.6(2)
C61 C62 Fe2 69.44(12)
C58 C62 Fe2 70.73(13)
C61 C62 H62 126.2
C58 C62 H62 126.2
Fe2 C62 H62 125.2
C64 C63 C68 118.42(18)
C64 C63 C53 118.19(17)
C68 C63 C53 123.22(16)
C65 C64 C63 122.3(2)
C65 C64 H64 118.9
C63 C64 H64 118.9
C66 C65 C64 119.18(19)
C66 C65 H65 120.4
C64 C65 H65 120.4
C65 C66 C67 120.0(2)
C65 C66 H66 120.0
C67 C66 H66 120.0
C66 C67 C68 121.65(19)
C66 C67 H67 119.2
C68 C67 H67 119.2
C67 C68 C63 118.34(17)
C67 C68 P3 118.79(14)
C63 C68 P3 122.25(14)
C54 C69 C70 111.45(14)
C54 C69 P4 110.85(13)
C70 C69 P4 111.20(12)
C54 C69 H69 107.7
C70 C69 H69 107.7
P4 C69 H69 107.7
C69 C70 H70A 109.5
C69 C70 H70B 109.5
H70A C70 H70B 109.5
C69 C70 H70C 109.5
H70A C70 H70C 109.5
H70B C70 H70C 109.5
C76 C71 C72 118.06(18)
C76 C71 P3 123.41(17)
C72 C71 P3 118.52(15)
C73 C72 C71 121.1(2)
C73 C72 H72 119.4
C71 C72 H72 119.4
C74 C73 C72 120.2(2)
C74 C73 H73 119.9
C72 C73 H73 119.9
C75 C74 C73 118.9(2)
C75 C74 H74 120.5
C73 C74 H74 120.5
C74 C75 C76 121.6(2)
C74 C75 H75 119.2
C76 C75 H75 119.2
C71 C76 C75 120.1(2)
C71 C76 H76 119.9
C75 C76 H76 119.9
C82 C77 C78 118.92(19)
C82 C77 P3 119.80(15)
C78 C77 P3 121.21(15)
C79 C78 C77 120.1(2)
C79 C78 H78 120.0
C77 C78 H78 120.0
C78 C79 C80 120.60(19)
C78 C79 H79 119.7
C80 C79 H79 119.7
C81 C80 C79 119.7(2)
C81 C80 H80 120.2
C79 C80 H80 120.2
C80 C81 C82 119.4(2)
C80 C81 H81 120.3
C82 C81 H81 120.3
C77 C82 C81 121.26(19)
C77 C82 H82 119.4
C81 C82 H82 119.4
C84 C83 C88 118.19(18)
C84 C83 P4 120.90(15)
C88 C83 P4 120.69(14)
C85 C84 C83 120.5(2)
C85 C84 H84 119.8
C83 C84 H84 119.8
C84 C85 C86 120.7(2)
C84 C85 H85 119.6
C86 C85 H85 119.6
C87 C86 C85 119.18(19)
C87 C86 H86 120.4
C85 C86 H86 120.4
C88 C87 C86 120.5(2)
C88 C87 H87 119.8
C86 C87 H87 119.8
C87 C88 C83 120.89(19)
C87 C88 H88 119.6
C83 C88 H88 119.6
C90 C89 C94 118.53(18)
C90 C89 P4 119.89(14)
C94 C89 P4 121.05(15)
C91 C90 C89 120.89(19)
C91 C90 H90 119.6
C89 C90 H90 119.6
C92 C91 C90 119.5(2)
C92 C91 H91 120.2
C90 C91 H91 120.2
C91 C92 C93 120.6(2)
C91 C92 H92 119.7
C93 C92 H92 119.7
C92 C93 C94 119.7(2)
C92 C93 H93 120.1
C94 C93 H93 120.1
C93 C94 C89 120.58(19)
C93 C94 H94 119.7
C89 C94 H94 119.7
C100 C95 C96 117.83(19)
C100 C95 C101 122.97(18)
C96 C95 C101 119.19(18)
C100 C95 Ru2 70.35(11)
C96 C95 Ru2 69.63(11)
C101 C95 Ru2 131.57(14)
C97 C96 C95 120.9(2)
C97 C96 Ru2 71.77(12)
C95 C96 Ru2 74.12(11)
C97 C96 H96 119.5
C95 C96 H96 119.5
Ru2 C96 H96 126.5
C96 C97 C98 121.9(2)
C96 C97 Ru2 72.14(12)
C98 C97 Ru2 74.44(11)
C96 C97 H97 119.1
C98 C97 H97 119.1
Ru2 C97 H97 126.3
C97 C98 C99 117.01(19)
C97 C98 C104 121.0(2)
C99 C98 C104 121.6(2)
C97 C98 Ru2 69.67(11)
C99 C98 Ru2 68.75(11)
C104 C98 Ru2 139.28(15)
C98 C99 C100 121.41(19)
C98 C99 Ru2 75.15(12)
C100 C99 Ru2 72.95(11)
C98 C99 H99 119.3
C100 C99 H99 119.3
Ru2 C99 H99 124.2
C95 C100 C99 120.59(19)
C95 C100 Ru2 74.11(11)
C99 C100 Ru2 70.17(11)
C95 C100 H100 119.7
C99 C100 H100 119.7
Ru2 C100 H100 128.2
C95 C101 C102 113.59(18)
C95 C101 C103 107.79(18)
C102 C101 C103 111.0(2)
C95 C101 H101 108.1
C102 C101 H101 108.1
C103 C101 H101 108.1
C101 C102 H102 109.5
C101 C102 H103 109.5
H102 C102 H103 109.5
C101 C102 H104 109.5
H102 C102 H104 109.5
H103 C102 H104 109.5
C101 C103 H105 109.5
C101 C103 H106 109.5
H105 C103 H106 109.5
C101 C103 H107 109.5
H105 C103 H107 109.5
H106 C103 H107 109.5
C98 C104 H108 109.5
C98 C104 H109 109.5
H108 C104 H109 109.5
C98 C104 H110 109.5
H108 C104 H110 109.5
H109 C104 H110 109.5
F1 P5 F5 90.62(10)
F1 P5 F2 178.65(10)
F5 P5 F2 90.73(11)
F1 P5 F6 89.38(9)
F5 P5 F6 178.66(9)
F2 P5 F6 89.27(9)
F1 P5 F4 89.45(8)
F5 P5 F4 90.68(9)
F2 P5 F4 90.45(9)
F6 P5 F4 90.66(9)
F1 P5 F3 90.63(7)
F5 P5 F3 89.29(8)
F2 P5 F3 89.47(8)
F6 P5 F3 89.37(8)
F4 P5 F3 179.91(11)
F9 P6 F8 92.24(12)
F9 P6 F11 93.37(12)
F8 P6 F11 92.94(11)
F9 P6 F7 89.83(11)
F8 P6 F7 175.86(13)
F11 P6 F7 90.51(10)
F9 P6 F10 177.68(12)
F8 P6 F10 88.63(11)
F11 P6 F10 88.73(11)
F7 P6 F10 89.17(10)
F9 P6 F12 88.39(12)
F8 P6 F12 88.24(11)
F11 P6 F12 177.84(12)
F7 P6 F12 88.24(10)
F10 P6 F12 89.49(11)

loop_
_geom_bond_atom_site_label_1
_geom_bond_atom_site_label_2
_geom_bond_distance
_geom_bond_publ_flag
Ru1 P1 2.3896(5) y
Ru1 P2 2.3810(5) y
Ru1 Cl1 2.3967(4) y
Ru1 C43 2.301(2) y
Ru1 C44 2.262(2) y
Ru1 C45 2.253(2) y
Ru1 C46 2.329(2) y
Ru1 C47 2.250(2) y
Ru1 C48 2.257(2) y
Fe1 C1 2.093(2) y
Fe1 C2 2.099(2) y
Fe1 C3 2.050(2) y
Fe1 C4 2.039(2) y
Fe1 C5 2.038(2) y
Fe1 C6 2.077(2) y
Fe1 C7 2.084(2) y
Fe1 C8 2.058(2) y
Fe1 C9 2.030(2) y
Fe1 C10 2.048(2) y
P1 C25 1.8201(19) ?
P1 C19 1.8454(19) ?
P1 C16 1.8456(18) ?
P2 C37 1.8261(18) ?
P2 C31 1.8299(19) ?
P2 C17 1.8767(17) ?
C1 C5 1.432(3) ?
C1 C2 1.444(2) ?
C1 C11 1.486(2) ?
C2 C3 1.438(2) ?
C2 C17 1.512(2) ?
C3 C4 1.426(3) ?
C3 H3 0.9500 ?
C4 C5 1.419(3) ?
C4 H4 0.9500 ?
C5 H5 0.9500 ?
C6 C7 1.396(3) ?
C6 C10 1.414(4) ?
C6 H6 0.9500 ?
C7 C8 1.393(4) ?
C7 H7 0.9500 ?
C8 C9 1.415(4) ?
C8 H8 0.9500 ?
C9 C10 1.420(4) ?
C9 H9 0.9500 ?
C10 H10 0.9500 ?
C11 C12 1.400(2) ?
C11 C16 1.415(2) ?
C12 C13 1.381(3) ?
C12 H12 0.9500 ?
C13 C14 1.387(3) ?
C13 H13 0.9500 ?
C14 C15 1.382(3) ?
C14 H14 0.9500 ?
C15 C16 1.405(2) ?
C15 H15 0.9500 ?
C17 C18 1.543(2) ?
C17 H17 1.0000 ?
C18 H18A 0.9800 ?
C18 H18B 0.9800 ?
C18 H18C 0.9800 ?
C19 C24 1.394(3) ?
C19 C20 1.408(3) ?
C20 C21 1.396(3) ?
C20 H20 0.9500 ?
C21 C22 1.388(4) ?
C21 H21 0.9500 ?
C22 C23 1.380(4) ?
C22 H22 0.9500 ?
C23 C24 1.406(3) ?
C23 H23 0.9500 ?
C24 H24 0.9500 ?
C25 C30 1.386(3) ?
C25 C26 1.402(3) ?
C26 C27 1.386(3) ?
C26 H26 0.9500 ?
C27 C28 1.384(3) ?
C27 H27 0.9500 ?
C28 C29 1.387(3) ?
C28 H28 0.9500 ?
C29 C30 1.388(3) ?
C29 H29 0.9500 ?
C30 H30 0.9500 ?
C31 C32 1.403(3) ?
C31 C36 1.405(3) ?
C32 C33 1.393(3) ?
C32 H32 0.9500 ?
C33 C34 1.388(3) ?
C33 H33 0.9500 ?
C34 C35 1.394(3) ?
C34 H34 0.9500 ?
C35 C36 1.393(3) ?
C35 H35 0.9500 ?
C36 H36 0.9500 ?
C37 C38 1.391(3) ?
C37 C42 1.400(3) ?
C38 C39 1.392(3) ?
C38 H38 0.9500 ?
C39 C40 1.386(3) ?
C39 H39 0.9500 ?
C40 C41 1.388(3) ?
C40 H40 0.9500 ?
C41 C42 1.390(3) ?
C41 H41 0.9500 ?
C42 H42 0.9500 ?
C43 C44 1.408(3) ?
C43 C48 1.420(3) ?
C43 C49 1.508(3) ?
C44 C45 1.410(3) ?
C44 H44 0.9500 ?
C45 C46 1.410(3) ?
C45 H45 0.9500 ?
C46 C47 1.410(3) ?
C46 C52 1.508(3) ?
C47 C48 1.420(3) ?
C47 H47 0.9500 ?
C48 H48 0.9500 ?
C49 C50 1.521(4) ?
C49 C51 1.532(3) ?
C49 H49 1.0000 ?
C50 H50A 0.9800 ?
C50 H50B 0.9800 ?
C50 H50C 0.9800 ?
C51 H51A 0.9800 ?
C51 H51B 0.9800 ?
C51 H51C 0.9800 ?
C52 H52A 0.9800 ?
C52 H52B 0.9800 ?
C52 H52C 0.9800 ?
Ru2 P3 2.3834(5) y
Ru2 P4 2.3725(5) y
Ru2 Cl2 2.3880(5) y
Ru2 C95 2.320(2) y
Ru2 C96 2.261(2) y
Ru2 C97 2.256(2) y
Ru2 C98 2.318(2) y
Ru2 C99 2.235(2) y
Ru2 C100 2.272(2) y
Fe2 C53 2.094(2) y
Fe2 C54 2.096(2) y
Fe2 C55 2.052(2) y
Fe2 C56 2.034(2) y
Fe2 C57 2.039(2) y
Fe2 C58 2.072(2) y
Fe2 C59 2.083(2) y
Fe2 C60 2.055(2) y
Fe2 C61 2.040(2) y
Fe2 C62 2.048(2) y
P3 C77 1.826(2) ?
P3 C71 1.8504(19) ?
P3 C68 1.8534(19) ?
P4 C89 1.8305(19) ?
P4 C83 1.8331(19) ?
P4 C69 1.8753(17) ?
C53 C57 1.431(3) ?
C53 C54 1.439(3) ?
C53 C63 1.487(3) ?
C54 C55 1.432(3) ?
C54 C69 1.512(3) ?
C55 C56 1.427(3) ?
C55 H55 0.9500 ?
C56 C57 1.423(3) ?
C56 H56 0.9500 ?
C57 H57 0.9500 ?
C58 C59 1.417(4) ?
C58 C62 1.422(4) ?
C58 H58 0.9500 ?
C59 C60 1.413(4) ?
C59 H59 0.9500 ?
C60 C61 1.415(3) ?
C60 H60 0.9500 ?
C61 C62 1.416(4) ?
C61 H61 0.9500 ?
C62 H62 0.9500 ?
C63 C64 1.403(3) ?
C63 C68 1.420(3) ?
C64 C65 1.389(3) ?
C64 H64 0.9500 ?
C65 C66 1.380(3) ?
C65 H65 0.9500 ?
C66 C67 1.394(3) ?
C66 H66 0.9500 ?
C67 C68 1.404(3) ?
C67 H67 0.9500 ?
C69 C70 1.538(2) ?
C69 H69 1.0000 ?
C70 H70A 0.9800 ?
C70 H70B 0.9800 ?
C70 H70C 0.9800 ?
C71 C76 1.395(3) ?
C71 C72 1.399(3) ?
C72 C73 1.395(3) ?
C72 H72 0.9500 ?
C73 C74 1.388(3) ?
C73 H73 0.9500 ?
C74 C75 1.374(4) ?
C74 H74 0.9500 ?
C75 C76 1.396(3) ?
C75 H75 0.9500 ?
C76 H76 0.9500 ?
C77 C82 1.387(3) ?
C77 C78 1.403(3) ?
C78 C79 1.382(3) ?
C78 H78 0.9500 ?
C79 C80 1.400(3) ?
C79 H79 0.9500 ?
C80 C81 1.387(3) ?
C80 H80 0.9500 ?
C81 C82 1.397(3) ?
C81 H81 0.9500 ?
C82 H82 0.9500 ?
C83 C84 1.403(3) ?
C83 C88 1.407(3) ?
C84 C85 1.392(3) ?
C84 H84 0.9500 ?
C85 C86 1.394(3) ?
C85 H85 0.9500 ?
C86 C87 1.389(3) ?
C86 H86 0.9500 ?
C87 C88 1.388(3) ?
C87 H87 0.9500 ?
C88 H88 0.9500 ?
C89 C90 1.396(3) ?
C89 C94 1.402(3) ?
C90 C91 1.393(3) ?
C90 H90 0.9500 ?
C91 C92 1.384(3) ?
C91 H91 0.9500 ?
C92 C93 1.387(3) ?
C92 H92 0.9500 ?
C93 C94 1.390(3) ?
C93 H93 0.9500 ?
C94 H94 0.9500 ?
C95 C100 1.402(3) ?
C95 C96 1.426(3) ?
C95 C101 1.514(3) ?
C96 C97 1.399(3) ?
C96 H96 0.9500 ?
C97 C98 1.411(3) ?
C97 H97 0.9500 ?
C98 C99 1.413(3) ?
C98 C104 1.508(3) ?
C99 C100 1.426(3) ?
C99 H99 0.9500 ?
C100 H100 0.9500 ?
C101 C102 1.521(3) ?
C101 C103 1.536(3) ?
C101 H101 1.0000 ?
C102 H102 0.9800 ?
C102 H103 0.9800 ?
C102 H104 0.9800 ?
C103 H105 0.9800 ?
C103 H106 0.9800 ?
C103 H107 0.9800 ?
C104 H108 0.9800 ?
C104 H109 0.9800 ?
C104 H110 0.9800 ?
P5 F1 1.5969(15) ?
P5 F5 1.5991(16) ?
P5 F2 1.6003(16) ?
P5 F6 1.6031(16) ?
P5 F4 1.6041(15) ?
P5 F3 1.6111(13) ?
P6 F9 1.5840(19) ?
P6 F8 1.5868(17) ?
P6 F11 1.5894(19) ?
P6 F7 1.5992(16) ?
P6 F10 1.6141(18) ?
P6 F12 1.630(2) ?

loop_
_geom_hbond_atom_site_label_D
_geom_hbond_atom_site_label_H
_geom_hbond_atom_site_label_A
_geom_hbond_site_symmetry_A
_geom_hbond_distance_DH
_geom_hbond_distance_HA
_geom_hbond_distance_DA
_geom_hbond_angle_DHA
C20 H20 Cl1 . 0.95 2.69 3.499(2) 143.2
C72 H72 Cl2 . 0.95 2.56 3.389(2) 145.4
C13 H13 F3 2_655 0.95 2.51 3.076(2) 118.1
C22 H22 F5 2_755 0.95 2.40 3.312(3) 160.6
C34 H34 F6 1_565 0.95 2.48 3.161(3) 128.6
C51 H51C F9 1_655 0.98 2.54 3.422(4) 149.2
C60 H60 F6 . 0.95 2.55 3.380(3) 146.2
C65 H65 F11 2_646 0.95 2.53 3.395(3) 152.2
C74 H74 F7 2_546 0.95 2.50 3.130(3) 123.6

loop_
_geom_torsion_atom_site_label_1
_geom_torsion_atom_site_label_2
_geom_torsion_atom_site_label_3
_geom_torsion_atom_site_label_4
_geom_torsion
C47 Ru1 P1 C25 25.50(12)
C45 Ru1 P1 C25 66.91(9)
C48 Ru1 P1 C25 108.16(19)
C44 Ru1 P1 C25 102.56(8)
C43 Ru1 P1 C25 125.00(9)
C46 Ru1 P1 C25 36.86(9)
P2 Ru1 P1 C25 -76.58(7)
Cl1 Ru1 P1 C25 -157.43(7)
C47 Ru1 P1 C19 -89.65(11)
C45 Ru1 P1 C19 -48.24(9)
C48 Ru1 P1 C19 -7.0(2)
C44 Ru1 P1 C19 -12.59(8)
C43 Ru1 P1 C19 9.85(9)
C46 Ru1 P1 C19 -78.29(8)
P2 Ru1 P1 C19 168.28(7)
Cl1 Ru1 P1 C19 87.42(7)
C47 Ru1 P1 C16 154.90(11)
C45 Ru1 P1 C16 -163.69(9)
C48 Ru1 P1 C16 -122.44(19)
C44 Ru1 P1 C16 -128.03(9)
C43 Ru1 P1 C16 -105.60(9)
C46 Ru1 P1 C16 166.26(9)
P2 Ru1 P1 C16 52.83(7)
Cl1 Ru1 P1 C16 -28.03(7)
C47 Ru1 P2 C37 -44.47(9)
C45 Ru1 P2 C37 -4.42(12)
C48 Ru1 P2 C37 -80.25(9)
C44 Ru1 P2 C37 -76.30(17)
C43 Ru1 P2 C37 -100.23(9)
C46 Ru1 P2 C37 -14.52(9)
P1 Ru1 P2 C37 101.19(7)
Cl1 Ru1 P2 C37 179.79(7)
C47 Ru1 P2 C31 68.61(9)
C45 Ru1 P2 C31 108.67(11)
C48 Ru1 P2 C31 32.84(8)
C44 Ru1 P2 C31 36.79(17)
C43 Ru1 P2 C31 12.85(9)
C46 Ru1 P2 C31 98.56(9)
P1 Ru1 P2 C31 -145.72(6)
Cl1 Ru1 P2 C31 -67.13(7)
C47 Ru1 P2 C17 -172.58(9)
C45 Ru1 P2 C17 -132.53(11)
C48 Ru1 P2 C17 151.64(9)
C44 Ru1 P2 C17 155.59(16)
C43 Ru1 P2 C17 131.66(9)
C46 Ru1 P2 C17 -142.63(9)
P1 Ru1 P2 C17 -26.92(7)
Cl1 Ru1 P2 C17 51.68(7)
C9 Fe1 C1 C5 -37.6(2)
C4 Fe1 C1 C5 38.05(11)
C10 Fe1 C1 C5 -79.62(14)
C3 Fe1 C1 C5 82.22(11)
C6 Fe1 C1 C5 -124.69(12)
C7 Fe1 C1 C5 -166.20(13)
C2 Fe1 C1 C5 119.92(15)
C9 Fe1 C1 C2 -157.52(16)
C5 Fe1 C1 C2 -119.92(15)
C4 Fe1 C1 C2 -81.87(11)
C10 Fe1 C1 C2 160.45(12)
C3 Fe1 C1 C2 -37.70(10)
C6 Fe1 C1 C2 115.38(12)
C7 Fe1 C1 C2 73.88(15)
C9 Fe1 C1 C11 77.9(2)
C5 Fe1 C1 C11 115.5(2)
C4 Fe1 C1 C11 153.54(18)
C10 Fe1 C1 C11 35.9(2)
C3 Fe1 C1 C11 -162.29(18)
C6 Fe1 C1 C11 -9.20(19)
C7 Fe1 C1 C11 -50.7(2)
C2 Fe1 C1 C11 -124.6(2)
C5 C1 C2 C3 0.41(19)
C11 C1 C2 C3 -178.62(17)
Fe1 C1 C2 C3 57.73(11)
C5 C1 C2 C17 178.26(15)
C11 C1 C2 C17 -0.8(3)
Fe1 C1 C2 C17 -124.42(17)
C5 C1 C2 Fe1 -57.32(12)
C11 C1 C2 Fe1 123.65(18)
C9 Fe1 C2 C3 12.8(4)
C5 Fe1 C2 C3 -81.92(12)
C4 Fe1 C2 C3 -37.94(11)
C10 Fe1 C2 C3 -162.64(19)
C8 Fe1 C2 C3 64.63(15)
C6 Fe1 C2 C3 152.39(12)
C7 Fe1 C2 C3 108.13(13)
C1 Fe1 C2 C3 -119.25(15)
C9 Fe1 C2 C1 132.0(3)
C5 Fe1 C2 C1 37.33(10)
C4 Fe1 C2 C1 81.31(11)
C10 Fe1 C2 C1 -43.4(2)
C3 Fe1 C2 C1 119.25(15)
C8 Fe1 C2 C1 -176.11(13)
C6 Fe1 C2 C1 -88.35(13)
C7 Fe1 C2 C1 -132.62(12)
C9 Fe1 C2 C17 -106.6(4)
C5 Fe1 C2 C17 158.73(17)
C4 Fe1 C2 C17 -157.29(18)
C10 Fe1 C2 C17 78.0(3)
C3 Fe1 C2 C17 -119.3(2)
C8 Fe1 C2 C17 -54.7(2)
C6 Fe1 C2 C17 33.05(19)
C7 Fe1 C2 C17 -11.22(19)
C1 Fe1 C2 C17 121.4(2)
C1 C2 C3 C4 0.73(19)
C17 C2 C3 C4 -177.14(16)
Fe1 C2 C3 C4 59.55(12)
C1 C2 C3 Fe1 -58.82(11)
C17 C2 C3 Fe1 123.32(16)
C9 Fe1 C3 C4 65.08(15)
C5 Fe1 C3 C4 -37.78(11)
C10 Fe1 C3 C4 36.7(3)
C8 Fe1 C3 C4 106.19(13)
C6 Fe1 C3 C4 176.21(18)
C7 Fe1 C3 C4 146.79(12)
C1 Fe1 C3 C4 -81.58(11)
C2 Fe1 C3 C4 -119.06(15)
C9 Fe1 C3 C2 -175.87(13)
C5 Fe1 C3 C2 81.27(11)
C4 Fe1 C3 C2 119.06(15)
C10 Fe1 C3 C2 155.8(2)
C8 Fe1 C3 C2 -134.75(13)
C6 Fe1 C3 C2 -64.7(2)
C7 Fe1 C3 C2 -94.15(13)
C1 Fe1 C3 C2 37.48(10)
C2 C3 C4 C5 -1.6(2)
Fe1 C3 C4 C5 59.42(13)
C2 C3 C4 Fe1 -61.03(12)
C9 Fe1 C4 C5 110.90(14)
C10 Fe1 C4 C5 73.73(14)
C3 Fe1 C4 C5 -119.09(15)
C8 Fe1 C4 C5 151.60(12)
C6 Fe1 C4 C5 66.6(3)
C7 Fe1 C4 C5 175.39(15)
C1 Fe1 C4 C5 -37.89(10)
C2 Fe1 C4 C5 -81.41(11)
C9 Fe1 C4 C3 -130.01(13)
C5 Fe1 C4 C3 119.09(15)
C10 Fe1 C4 C3 -167.18(12)
C8 Fe1 C4 C3 -89.31(13)
C6 Fe1 C4 C3 -174.3(3)
C7 Fe1 C4 C3 -65.52(19)
C1 Fe1 C4 C3 81.20(11)
C2 Fe1 C4 C3 37.68(10)
C3 C4 C5 C1 1.9(2)
Fe1 C4 C5 C1 61.53(12)
C3 C4 C5 Fe1 -59.67(13)
C2 C1 C5 C4 -1.4(2)
C11 C1 C5 C4 177.69(16)
Fe1 C1 C5 C4 -60.22(13)
C2 C1 C5 Fe1 58.81(12)
C11 C1 C5 Fe1 -122.09(16)
C9 Fe1 C5 C4 -81.48(14)
C10 Fe1 C5 C4 -124.16(13)
C3 Fe1 C5 C4 37.88(11)
C8 Fe1 C5 C4 -50.95(19)
C6 Fe1 C5 C4 -160.25(12)
C1 Fe1 C5 C4 118.73(15)
C2 Fe1 C5 C4 81.63(11)
C9 Fe1 C5 C1 159.79(12)
C4 Fe1 C5 C1 -118.73(15)
C10 Fe1 C5 C1 117.11(13)
C3 Fe1 C5 C1 -80.85(11)
C8 Fe1 C5 C1 -169.68(14)
C6 Fe1 C5 C1 81.02(14)
C2 Fe1 C5 C1 -37.10(10)
C9 Fe1 C6 C7 81.17(16)
C5 Fe1 C6 C7 -178.48(13)
C4 Fe1 C6 C7 129.0(3)
C10 Fe1 C6 C7 119.8(2)
C3 Fe1 C6 C7 -42.1(2)
C8 Fe1 C6 C7 36.97(15)
C1 Fe1 C6 C7 -133.39(13)
C2 Fe1 C6 C7 -87.91(15)
C9 Fe1 C6 C10 -38.66(16)
C5 Fe1 C6 C10 61.69(17)
C4 Fe1 C6 C10 9.2(4)
C3 Fe1 C6 C10 -161.90(18)
C8 Fe1 C6 C10 -82.86(16)
C7 Fe1 C6 C10 -119.8(2)
C1 Fe1 C6 C10 106.78(14)
C2 Fe1 C6 C10 152.26(13)
C10 C6 C7 C8 -0.4(2)
Fe1 C6 C7 C8 -59.00(15)
C10 C6 C7 Fe1 58.60(15)
C9 Fe1 C7 C8 37.85(16)
C4 Fe1 C7 C8 -35.8(2)
C10 Fe1 C7 C8 82.23(17)
C3 Fe1 C7 C8 -79.45(16)
C6 Fe1 C7 C8 119.6(2)
C1 Fe1 C7 C8 -168.55(13)
C2 Fe1 C7 C8 -125.20(14)
C9 Fe1 C7 C6 -81.74(16)
C4 Fe1 C7 C6 -155.41(15)
C10 Fe1 C7 C6 -37.36(14)
C3 Fe1 C7 C6 160.96(12)
C8 Fe1 C7 C6 -119.6(2)
C1 Fe1 C7 C6 71.86(17)
C2 Fe1 C7 C6 115.21(13)
C6 C7 C8 C9 0.6(2)
Fe1 C7 C8 C9 -58.85(16)
C6 C7 C8 Fe1 59.48(15)
C9 Fe1 C8 C7 -119.4(2)
C5 Fe1 C8 C7 -165.83(14)
C4 Fe1 C8 C7 160.69(13)
C10 Fe1 C8 C7 -80.62(16)
C3 Fe1 C8 C7 117.57(14)
C6 Fe1 C8 C7 -36.90(14)
C2 Fe1 C8 C7 79.69(16)
C5 Fe1 C8 C9 -46.4(2)
C4 Fe1 C8 C9 -79.90(15)
C10 Fe1 C8 C9 38.78(15)
C3 Fe1 C8 C9 -123.03(14)
C6 Fe1 C8 C9 82.50(16)
C7 Fe1 C8 C9 119.4(2)
C2 Fe1 C8 C9 -160.91(13)
C7 C8 C9 C10 -0.6(2)
Fe1 C8 C9 C10 -61.13(15)
C7 C8 C9 Fe1 60.52(16)
C5 Fe1 C9 C8 153.89(13)
C4 Fe1 C9 C8 112.74(14)
C10 Fe1 C9 C8 -117.4(2)
C3 Fe1 C9 C8 75.54(16)
C6 Fe1 C9 C8 -79.37(15)
C7 Fe1 C9 C8 -36.73(14)
C1 Fe1 C9 C8 179.24(15)
C2 Fe1 C9 C8 65.5(4)
C5 Fe1 C9 C10 -88.67(15)
C4 Fe1 C9 C10 -129.82(14)
C3 Fe1 C9 C10 -167.03(13)
C8 Fe1 C9 C10 117.4(2)
C6 Fe1 C9 C10 38.06(14)
C7 Fe1 C9 C10 80.70(15)
C1 Fe1 C9 C10 -63.3(2)
C2 Fe1 C9 C10 -177.0(3)
C7 C6 C10 C9 0.0(2)
Fe1 C6 C10 C9 59.75(15)
C7 C6 C10 Fe1 -59.73(15)
C8 C9 C10 C6 0.4(2)
Fe1 C9 C10 C6 -61.10(15)
C8 C9 C10 Fe1 61.45(15)
C9 Fe1 C10 C6 117.9(2)
C5 Fe1 C10 C6 -136.35(13)
C4 Fe1 C10 C6 -176.95(12)
C3 Fe1 C10 C6 155.0(2)
C8 Fe1 C10 C6 79.28(15)
C7 Fe1 C10 C6 36.56(14)
C1 Fe1 C10 C6 -94.71(14)
C2 Fe1 C10 C6 -64.0(2)
C5 Fe1 C10 C9 105.80(15)
C4 Fe1 C10 C9 65.20(17)
C3 Fe1 C10 C9 37.1(3)
C8 Fe1 C10 C9 -38.57(15)
C6 Fe1 C10 C9 -117.9(2)
C7 Fe1 C10 C9 -81.29(16)
C1 Fe1 C10 C9 147.43(14)
C2 Fe1 C10 C9 178.11(18)
C5 C1 C11 C12 71.9(2)
C2 C1 C11 C12 -109.2(2)
Fe1 C1 C11 C12 -14.6(2)
C5 C1 C11 C16 -103.0(2)
C2 C1 C11 C16 75.9(2)
Fe1 C1 C11 C16 170.59(13)
C16 C11 C12 C13 -2.5(3)
C1 C11 C12 C13 -177.61(18)
C11 C12 C13 C14 0.1(3)
C12 C13 C14 C15 2.2(3)
C13 C14 C15 C16 -2.2(3)
C14 C15 C16 C11 -0.2(3)
C14 C15 C16 P1 173.89(15)
C12 C11 C16 C15 2.5(3)
C1 C11 C16 C15 177.27(17)
C12 C11 C16 P1 -171.40(14)
C1 C11 C16 P1 3.4(2)
C25 P1 C16 C15 -121.35(15)
C19 P1 C16 C15 -15.31(17)
Ru1 P1 C16 C15 102.82(14)
C25 P1 C16 C11 52.46(16)
C19 P1 C16 C11 158.51(15)
Ru1 P1 C16 C11 -83.36(16)
C3 C2 C17 C18 -50.3(2)
C1 C2 C17 C18 132.20(17)
Fe1 C2 C17 C18 39.4(2)
C3 C2 C17 P2 74.18(19)
C1 C2 C17 P2 -103.28(17)
Fe1 C2 C17 P2 163.89(10)
C37 P2 C17 C2 -61.33(13)
C31 P2 C17 C2 -168.11(12)
Ru1 P2 C17 C2 73.60(13)
C37 P2 C17 C18 63.38(14)
C31 P2 C17 C18 -43.40(15)
Ru1 P2 C17 C18 -161.69(10)
C25 P1 C19 C24 3.00(19)
C16 P1 C19 C24 -102.10(18)
Ru1 P1 C19 C24 127.89(16)
C25 P1 C19 C20 -177.58(16)
C16 P1 C19 C20 77.33(17)
Ru1 P1 C19 C20 -52.68(17)
C24 C19 C20 C21 -1.0(3)
P1 C19 C20 C21 179.55(17)
C19 C20 C21 C22 -0.5(3)
C20 C21 C22 C23 1.3(4)
C21 C22 C23 C24 -0.5(4)
C20 C19 C24 C23 1.7(3)
P1 C19 C24 C23 -178.84(17)
C22 C23 C24 C19 -1.0(4)
C19 P1 C25 C30 114.01(16)
C16 P1 C25 C30 -141.76(15)
Ru1 P1 C25 C30 -2.91(17)
C19 P1 C25 C26 -67.04(18)
C16 P1 C25 C26 37.19(18)
Ru1 P1 C25 C26 176.04(14)
C30 C25 C26 C27 1.0(3)
P1 C25 C26 C27 -177.92(16)
C25 C26 C27 C28 0.8(3)
C26 C27 C28 C29 -1.6(3)
C27 C28 C29 C30 0.6(3)
C26 C25 C30 C29 -2.1(3)
P1 C25 C30 C29 176.90(16)
C28 C29 C30 C25 1.3(3)
C37 P2 C31 C32 36.01(17)
C17 P2 C31 C32 143.47(15)
Ru1 P2 C31 C32 -88.43(15)
C37 P2 C31 C36 -151.15(15)
C17 P2 C31 C36 -43.69(17)
Ru1 P2 C31 C36 84.40(16)
C36 C31 C32 C33 -0.6(3)
P2 C31 C32 C33 172.45(17)
C31 C32 C33 C34 0.2(3)
C32 C33 C34 C35 0.0(4)
C33 C34 C35 C36 0.3(4)
C34 C35 C36 C31 -0.8(3)
C32 C31 C36 C35 0.9(3)
P2 C31 C36 C35 -172.08(16)
C31 P2 C37 C38 -149.01(14)
C17 P2 C37 C38 101.35(15)
Ru1 P2 C37 C38 -34.41(16)
C31 P2 C37 C42 35.86(17)
C17 P2 C37 C42 -73.79(16)
Ru1 P2 C37 C42 150.45(13)
C42 C37 C38 C39 -1.2(3)
P2 C37 C38 C39 -176.48(15)
C37 C38 C39 C40 0.6(3)
C38 C39 C40 C41 0.4(3)
C39 C40 C41 C42 -0.8(3)
C40 C41 C42 C37 0.3(3)
C38 C37 C42 C41 0.7(3)
P2 C37 C42 C41 175.92(15)
C47 Ru1 C43 C44 101.15(13)
C45 Ru1 C43 C44 28.99(12)
C48 Ru1 C43 C44 131.30(18)
C46 Ru1 C43 C44 65.05(12)
P2 Ru1 C43 C44 166.40(9)
P1 Ru1 C43 C44 -40.17(13)
Cl1 Ru1 C43 C44 -115.00(11)
C47 Ru1 C43 C48 -30.14(12)
C45 Ru1 C43 C48 -102.31(13)
C44 Ru1 C43 C48 -131.30(18)
C46 Ru1 C43 C48 -66.25(13)
P2 Ru1 C43 C48 35.11(14)
P1 Ru1 C43 C48 -171.46(10)
Cl1 Ru1 C43 C48 113.70(12)
C47 Ru1 C43 C49 -146.2(2)
C45 Ru1 C43 C49 141.6(2)
C48 Ru1 C43 C49 -116.1(3)
C44 Ru1 C43 C49 112.6(2)
C46 Ru1 C43 C49 177.7(2)
P2 Ru1 C43 C49 -81.0(2)
P1 Ru1 C43 C49 72.4(2)
Cl1 Ru1 C43 C49 -2.4(2)
C48 C43 C44 C45 -2.1(3)
C49 C43 C44 C45 179.38(18)
Ru1 C43 C44 C45 -55.40(16)
C48 C43 C44 Ru1 53.29(15)
C49 C43 C44 Ru1 -125.22(17)
C47 Ru1 C44 C43 -66.53(12)
C45 Ru1 C44 C43 -132.13(18)
C48 Ru1 C44 C43 -29.40(11)
C46 Ru1 C44 C43 -102.57(13)
P2 Ru1 C44 C43 -33.7(2)
P1 Ru1 C44 C43 148.73(11)
Cl1 Ru1 C44 C43 67.10(11)
C47 Ru1 C44 C45 65.60(14)
C48 Ru1 C44 C45 102.73(14)
C43 Ru1 C44 C45 132.13(18)
C46 Ru1 C44 C45 29.55(13)
P2 Ru1 C44 C45 98.39(19)
P1 Ru1 C44 C45 -79.14(12)
Cl1 Ru1 C44 C45 -160.77(12)
C43 C44 C45 C46 -2.9(3)
Ru1 C44 C45 C46 -59.29(16)
C43 C44 C45 Ru1 56.38(17)
C47 Ru1 C45 C46 28.61(12)
C48 Ru1 C45 C46 65.36(13)
C44 Ru1 C45 C46 130.35(19)
C43 Ru1 C45 C46 101.73(14)
P2 Ru1 C45 C46 -16.67(17)
P1 Ru1 C45 C46 -126.47(12)
Cl1 Ru1 C45 C46 157.44(10)
C47 Ru1 C45 C44 -101.74(14)
C48 Ru1 C45 C44 -64.99(13)
C43 Ru1 C45 C44 -28.62(12)
C46 Ru1 C45 C44 -130.35(19)
P2 Ru1 C45 C44 -147.02(10)
P1 Ru1 C45 C44 103.18(12)
Cl1 Ru1 C45 C44 27.09(16)
C44 C45 C46 C47 6.8(3)
Ru1 C45 C46 C47 -51.07(16)
C44 C45 C46 C52 -164.51(19)
Ru1 C45 C46 C52 137.60(19)
C44 C45 C46 Ru1 57.89(16)
C47 Ru1 C46 C45 -132.29(18)
C48 Ru1 C46 C45 -102.69(14)
C44 Ru1 C46 C45 -30.03(12)
C43 Ru1 C46 C45 -66.08(13)
P2 Ru1 C46 C45 169.32(11)
P1 Ru1 C46 C45 58.88(13)
Cl1 Ru1 C46 C45 -66.2(3)
C45 Ru1 C46 C47 132.29(18)
C48 Ru1 C46 C47 29.60(12)
C44 Ru1 C46 C47 102.26(13)
C43 Ru1 C46 C47 66.21(13)
P2 Ru1 C46 C47 -58.39(12)
P1 Ru1 C46 C47 -168.83(10)
Cl1 Ru1 C46 C47 66.0(2)
C47 Ru1 C46 C52 113.0(3)
C45 Ru1 C46 C52 -114.7(3)
C48 Ru1 C46 C52 142.6(3)
C44 Ru1 C46 C52 -144.7(3)
C43 Ru1 C46 C52 179.2(3)
P2 Ru1 C46 C52 54.6(3)
P1 Ru1 C46 C52 -55.8(3)
Cl1 Ru1 C46 C52 179.1(2)
C45 C46 C47 C48 -6.0(3)
C52 C46 C47 C48 165.46(19)
Ru1 C46 C47 C48 -57.09(17)
C45 C46 C47 Ru1 51.13(16)
C52 C46 C47 Ru1 -137.46(18)
C45 Ru1 C47 C46 -28.59(11)
C48 Ru1 C47 C46 -131.40(18)
C44 Ru1 C47 C46 -65.30(12)
C43 Ru1 C47 C46 -101.61(13)
P2 Ru1 C47 C46 125.32(11)
P1 Ru1 C47 C46 18.43(17)
Cl1 Ru1 C47 C46 -157.50(9)
C45 Ru1 C47 C48 102.80(13)
C44 Ru1 C47 C48 66.09(12)
C43 Ru1 C47 C48 29.79(12)
C46 Ru1 C47 C48 131.40(18)
P2 Ru1 C47 C48 -103.28(12)
P1 Ru1 C47 C48 149.82(10)
Cl1 Ru1 C47 C48 -26.11(15)
C44 C43 C48 C47 3.0(3)
C49 C43 C48 C47 -178.57(18)
Ru1 C43 C48 C47 56.43(16)
C44 C43 C48 Ru1 -53.46(16)
C49 C43 C48 Ru1 125.00(18)
C46 C47 C48 C43 1.1(3)
Ru1 C47 C48 C43 -57.49(16)
C46 C47 C48 Ru1 58.61(17)
C47 Ru1 C48 C43 130.28(18)
C45 Ru1 C48 C43 65.54(12)
C44 Ru1 C48 C43 29.12(11)
C46 Ru1 C48 C43 101.37(13)
P2 Ru1 C48 C43 -152.36(11)
P1 Ru1 C48 C43 23.0(3)
Cl1 Ru1 C48 C43 -68.27(12)
C45 Ru1 C48 C47 -64.73(13)
C44 Ru1 C48 C47 -101.16(14)
C43 Ru1 C48 C47 -130.28(18)
C46 Ru1 C48 C47 -28.91(12)
P2 Ru1 C48 C47 77.36(12)
P1 Ru1 C48 C47 -107.28(19)
Cl1 Ru1 C48 C47 161.45(11)
C44 C43 C49 C50 168.95(19)
C48 C43 C49 C50 -9.5(3)
Ru1 C43 C49 C50 80.7(3)
C44 C43 C49 C51 -66.2(3)
C48 C43 C49 C51 115.3(2)
Ru1 C43 C49 C51 -154.51(19)
C99 Ru2 P3 C77 23.14(11)
C97 Ru2 P3 C77 72.53(9)
C96 Ru2 P3 C77 106.43(9)
C100 Ru2 P3 C77 82.6(2)
C98 Ru2 P3 C77 39.71(9)
C95 Ru2 P3 C77 124.68(10)
P4 Ru2 P3 C77 -78.30(7)
Cl2 Ru2 P3 C77 -159.16(7)
C99 Ru2 P3 C71 -92.12(10)
C97 Ru2 P3 C71 -42.73(9)
C96 Ru2 P3 C71 -8.83(9)
C100 Ru2 P3 C71 -32.7(2)
C98 Ru2 P3 C71 -75.54(9)
C95 Ru2 P3 C71 9.42(10)
P4 Ru2 P3 C71 166.44(7)
Cl2 Ru2 P3 C71 85.59(7)
C99 Ru2 P3 C68 152.91(10)
C97 Ru2 P3 C68 -157.70(10)
C96 Ru2 P3 C68 -123.80(10)
C100 Ru2 P3 C68 -147.6(2)
C98 Ru2 P3 C68 169.48(9)
C95 Ru2 P3 C68 -105.55(10)
P4 Ru2 P3 C68 51.47(8)
Cl2 Ru2 P3 C68 -29.39(8)
C99 Ru2 P4 C89 -34.36(9)
C97 Ru2 P4 C89 -2.65(13)
C96 Ru2 P4 C89 -87.72(16)
C100 Ru2 P4 C89 -71.06(9)
C98 Ru2 P4 C89 -6.71(9)
C95 Ru2 P4 C89 -94.84(9)
P3 Ru2 P4 C89 104.07(7)
Cl2 Ru2 P4 C89 -176.90(7)
C99 Ru2 P4 C83 81.08(8)
C97 Ru2 P4 C83 112.78(13)
C96 Ru2 P4 C83 27.72(17)
C100 Ru2 P4 C83 44.37(8)
C98 Ru2 P4 C83 108.72(9)
C95 Ru2 P4 C83 20.59(9)
P3 Ru2 P4 C83 -140.49(7)
Cl2 Ru2 P4 C83 -61.47(7)
C99 Ru2 P4 C69 -161.22(9)
C97 Ru2 P4 C69 -129.52(13)
C96 Ru2 P4 C69 145.42(16)
C100 Ru2 P4 C69 162.07(9)
C98 Ru2 P4 C69 -133.58(9)
C95 Ru2 P4 C69 138.29(9)
P3 Ru2 P4 C69 -22.80(7)
Cl2 Ru2 P4 C69 56.23(7)
C56 Fe2 C53 C57 38.20(12)
C61 Fe2 C53 C57 -30.4(2)
C62 Fe2 C53 C57 -73.46(15)
C55 Fe2 C53 C57 82.43(12)
C60 Fe2 C53 C57 146.9(4)
C58 Fe2 C53 C57 -118.78(13)
C59 Fe2 C53 C57 -162.09(14)
C54 Fe2 C53 C57 120.01(16)
C56 Fe2 C53 C54 -81.81(12)
C57 Fe2 C53 C54 -120.01(16)
C61 Fe2 C53 C54 -150.41(19)
C62 Fe2 C53 C54 166.53(12)
C55 Fe2 C53 C54 -37.58(11)
C60 Fe2 C53 C54 26.9(4)
C58 Fe2 C53 C54 121.21(13)
C59 Fe2 C53 C54 77.90(15)
C56 Fe2 C53 C63 154.31(19)
C57 Fe2 C53 C63 116.1(2)
C61 Fe2 C53 C63 85.7(3)
C62 Fe2 C53 C63 42.7(2)
C55 Fe2 C53 C63 -161.45(19)
C60 Fe2 C53 C63 -97.0(4)
C58 Fe2 C53 C63 -2.7(2)
C59 Fe2 C53 C63 -46.0(2)
C54 Fe2 C53 C63 -123.9(2)
C57 C53 C54 C55 0.7(2)
C63 C53 C54 C55 -177.06(18)
Fe2 C53 C54 C55 57.99(13)
C57 C53 C54 C69 -179.72(17)
C63 C53 C54 C69 2.5(3)
Fe2 C53 C54 C69 -122.46(18)
C57 C53 C54 Fe2 -57.26(13)
C63 C53 C54 Fe2 124.95(19)
C56 Fe2 C54 C55 -37.88(12)
C57 Fe2 C54 C55 -82.06(12)
C61 Fe2 C54 C55 22.2(3)
C62 Fe2 C54 C55 -154.8(2)
C60 Fe2 C54 C55 68.44(15)
C58 Fe2 C54 C55 157.59(13)
C59 Fe2 C54 C55 113.11(13)
C53 Fe2 C54 C55 -119.33(16)
C56 Fe2 C54 C53 81.45(12)
C57 Fe2 C54 C53 37.27(11)
C61 Fe2 C54 C53 141.5(2)
C62 Fe2 C54 C53 -35.5(3)
C55 Fe2 C54 C53 119.33(16)
C60 Fe2 C54 C53 -172.23(13)
C58 Fe2 C54 C53 -83.08(15)
C59 Fe2 C54 C53 -127.56(13)
C56 Fe2 C54 C69 -157.51(18)
C57 Fe2 C54 C69 158.32(18)
C61 Fe2 C54 C69 -97.5(3)
C62 Fe2 C54 C69 85.5(3)
C55 Fe2 C54 C69 -119.6(2)
C60 Fe2 C54 C69 -51.2(2)
C58 Fe2 C54 C69 38.0(2)
C59 Fe2 C54 C69 -6.52(19)
C53 Fe2 C54 C69 121.0(2)
C53 C54 C55 C56 0.1(2)
C69 C54 C55 C56 -179.48(17)
Fe2 C54 C55 C56 59.11(14)
C53 C54 C55 Fe2 -59.04(13)
C69 C54 C55 Fe2 121.41(18)
C57 Fe2 C55 C56 -38.12(12)
C61 Fe2 C55 C56 69.62(14)
C62 Fe2 C55 C56 39.9(3)
C60 Fe2 C55 C56 111.01(13)
C58 Fe2 C55 C56 177.6(2)
C59 Fe2 C55 C56 150.84(13)
C53 Fe2 C55 C56 -81.89(13)
C54 Fe2 C55 C56 -119.29(16)
C56 Fe2 C55 C54 119.29(16)
C57 Fe2 C55 C54 81.17(12)
C61 Fe2 C55 C54 -171.08(11)
C62 Fe2 C55 C54 159.2(2)
C60 Fe2 C55 C54 -129.70(12)
C58 Fe2 C55 C54 -63.2(3)
C59 Fe2 C55 C54 -89.87(13)
C53 Fe2 C55 C54 37.40(11)
C54 C55 C56 C57 -0.9(2)
Fe2 C55 C56 C57 59.86(14)
C54 C55 C56 Fe2 -60.72(13)
C61 Fe2 C56 C57 117.04(13)
C62 Fe2 C56 C57 78.62(14)
C55 Fe2 C56 C57 -118.66(17)
C60 Fe2 C56 C57 156.65(12)
C58 Fe2 C56 C57 63.6(3)
C59 Fe2 C56 C57 176.70(17)
C53 Fe2 C56 C57 -37.83(11)
C54 Fe2 C56 C57 -81.23(12)
C57 Fe2 C56 C55 118.66(17)
C61 Fe2 C56 C55 -124.30(13)
C62 Fe2 C56 C55 -162.72(12)
C60 Fe2 C56 C55 -84.69(13)
C58 Fe2 C56 C55 -177.7(2)
C59 Fe2 C56 C55 -64.6(2)
C53 Fe2 C56 C55 80.83(12)
C54 Fe2 C56 C55 37.43(11)
C55 C56 C57 C53 1.3(2)
Fe2 C56 C57 C53 61.49(14)
C55 C56 C57 Fe2 -60.18(14)
C54 C53 C57 C56 -1.3(2)
C63 C53 C57 C56 176.66(17)
Fe2 C53 C57 C56 -59.94(14)
C54 C53 C57 Fe2 58.68(13)
C63 C53 C57 Fe2 -123.40(17)
C61 Fe2 C57 C56 -75.86(14)
C62 Fe2 C57 C56 -117.77(13)
C55 Fe2 C57 C56 38.10(12)
C60 Fe2 C57 C56 -46.1(2)
C58 Fe2 C57 C56 -156.03(13)
C59 Fe2 C57 C56 -173.9(3)
C53 Fe2 C57 C56 118.69(16)
C54 Fe2 C57 C56 81.69(12)
C56 Fe2 C57 C53 -118.69(16)
C61 Fe2 C57 C53 165.45(12)
C62 Fe2 C57 C53 123.54(13)
C55 Fe2 C57 C53 -80.59(12)
C60 Fe2 C57 C53 -164.79(16)
C58 Fe2 C57 C53 85.28(14)
C59 Fe2 C57 C53 67.4(4)
C54 Fe2 C57 C53 -37.00(11)
C56 Fe2 C58 C59 139.7(2)
C57 Fe2 C58 C59 -173.24(13)
C61 Fe2 C58 C59 81.03(15)
C62 Fe2 C58 C59 119.3(2)
C55 Fe2 C58 C59 -35.9(3)
C60 Fe2 C58 C59 37.12(14)
C53 Fe2 C58 C59 -127.98(13)
C54 Fe2 C58 C59 -83.30(16)
C56 Fe2 C58 C62 20.4(3)
C57 Fe2 C58 C62 67.48(17)
C61 Fe2 C58 C62 -38.26(14)
C55 Fe2 C58 C62 -155.2(2)
C60 Fe2 C58 C62 -82.17(16)
C59 Fe2 C58 C62 -119.3(2)
C53 Fe2 C58 C62 112.74(14)
C54 Fe2 C58 C62 157.42(13)
C62 C58 C59 C60 0.4(2)
Fe2 C58 C59 C60 -58.46(15)
C62 C58 C59 Fe2 58.83(15)
C56 Fe2 C59 C60 -28.8(3)
C57 Fe2 C59 C60 142.4(3)
C61 Fe2 C59 C60 38.05(14)
C62 Fe2 C59 C60 82.09(15)
C55 Fe2 C59 C60 -73.83(15)
C58 Fe2 C59 C60 119.77(19)
C53 Fe2 C59 C60 -163.23(13)
C54 Fe2 C59 C60 -119.28(13)
C56 Fe2 C59 C58 -148.59(19)
C57 Fe2 C59 C58 22.6(4)
C61 Fe2 C59 C58 -81.72(15)
C62 Fe2 C59 C58 -37.68(14)
C55 Fe2 C59 C58 166.40(13)
C60 Fe2 C59 C58 -119.77(19)
C53 Fe2 C59 C58 77.00(16)
C54 Fe2 C59 C58 120.96(14)
C58 C59 C60 C61 -0.7(2)
Fe2 C59 C60 C61 -59.63(15)
C58 C59 C60 Fe2 58.89(15)
C56 Fe2 C60 C59 166.06(13)
C57 Fe2 C60 C59 -162.42(17)
C61 Fe2 C60 C59 -118.7(2)
C62 Fe2 C60 C59 -80.87(15)
C55 Fe2 C60 C59 123.46(14)
C58 Fe2 C60 C59 -37.08(14)
C53 Fe2 C60 C59 63.2(4)
C54 Fe2 C60 C59 84.71(16)
C56 Fe2 C60 C61 -75.28(16)
C57 Fe2 C60 C61 -43.8(2)
C62 Fe2 C60 C61 37.79(15)
C55 Fe2 C60 C61 -117.88(15)
C58 Fe2 C60 C61 81.58(16)
C59 Fe2 C60 C61 118.7(2)
C53 Fe2 C60 C61 -178.1(3)
C54 Fe2 C60 C61 -156.63(13)
C59 C60 C61 C62 0.8(2)
Fe2 C60 C61 C62 -59.96(15)
C59 C60 C61 Fe2 60.80(15)
C56 Fe2 C61 C60 117.49(15)
C57 Fe2 C61 C60 157.67(14)
C62 Fe2 C61 C60 -119.0(2)
C55 Fe2 C61 C60 78.91(16)
C58 Fe2 C61 C60 -80.91(16)
C59 Fe2 C61 C60 -37.59(15)
C53 Fe2 C61 C60 179.00(18)
C54 Fe2 C61 C60 62.5(3)
C56 Fe2 C61 C62 -123.49(14)
C57 Fe2 C61 C62 -83.30(15)
C55 Fe2 C61 C62 -162.07(13)
C60 Fe2 C61 C62 119.0(2)
C58 Fe2 C61 C62 38.11(14)
C59 Fe2 C61 C62 81.44(15)
C53 Fe2 C61 C62 -62.0(2)
C54 Fe2 C61 C62 -178.4(2)
C60 C61 C62 C58 -0.6(2)
Fe2 C61 C62 C58 -60.77(15)
C60 C61 C62 Fe2 60.16(15)
C59 C58 C62 C61 0.1(2)
Fe2 C58 C62 C61 59.95(15)
C59 C58 C62 Fe2 -59.80(15)
C56 Fe2 C62 C61 70.16(16)
C57 Fe2 C62 C61 111.78(14)
C55 Fe2 C62 C61 41.4(3)
C60 Fe2 C62 C61 -37.69(14)
C58 Fe2 C62 C61 -118.2(2)
C59 Fe2 C62 C61 -80.97(15)
C53 Fe2 C62 C61 151.87(13)
C54 Fe2 C62 C61 178.4(2)
C56 Fe2 C62 C58 -171.64(14)
C57 Fe2 C62 C58 -130.02(15)
C61 Fe2 C62 C58 118.2(2)
C55 Fe2 C62 C58 159.58(19)
C60 Fe2 C62 C58 80.51(16)
C59 Fe2 C62 C58 37.24(15)
C53 Fe2 C62 C58 -89.92(16)
C54 Fe2 C62 C58 -63.4(3)
C57 C53 C63 C64 67.2(3)
C54 C53 C63 C64 -115.3(2)
Fe2 C53 C63 C64 -20.4(3)
C57 C53 C63 C68 -107.9(2)
C54 C53 C63 C68 69.5(3)
Fe2 C53 C63 C68 164.47(15)
C68 C63 C64 C65 -2.5(3)
C53 C63 C64 C65 -177.9(2)
C63 C64 C65 C66 -0.8(4)
C64 C65 C66 C67 2.7(4)
C65 C66 C67 C68 -1.3(3)
C66 C67 C68 C63 -2.1(3)
C66 C67 C68 P3 169.10(17)
C64 C63 C68 C67 3.9(3)
C53 C63 C68 C67 179.02(18)
C64 C63 C68 P3 -166.98(15)
C53 C63 C68 P3 8.2(3)
C77 P3 C68 C67 -121.93(16)
C71 P3 C68 C67 -15.37(17)
Ru2 P3 C68 C67 101.19(15)
C77 P3 C68 C63 48.87(17)
C71 P3 C68 C63 155.43(16)
Ru2 P3 C68 C63 -88.01(16)
C55 C54 C69 C70 -52.6(2)
C53 C54 C69 C70 127.88(19)
Fe2 C54 C69 C70 36.3(2)
C55 C54 C69 P4 71.8(2)
C53 C54 C69 P4 -107.69(18)
Fe2 C54 C69 P4 160.73(10)
C89 P4 C69 C54 -61.89(13)
C83 P4 C69 C54 -168.69(12)
Ru2 P4 C69 C54 72.45(13)
C89 P4 C69 C70 62.68(14)
C83 P4 C69 C70 -44.12(15)
Ru2 P4 C69 C70 -162.98(10)
C77 P3 C71 C76 -1.18(19)
C68 P3 C71 C76 -104.92(17)
Ru2 P3 C71 C76 124.21(16)
C77 P3 C71 C72 -179.89(15)
C68 P3 C71 C72 76.37(16)
Ru2 P3 C71 C72 -54.50(16)
C76 C71 C72 C73 1.5(3)
P3 C71 C72 C73 -179.70(16)
C71 C72 C73 C74 0.1(3)
C72 C73 C74 C75 -1.1(3)
C73 C74 C75 C76 0.6(4)
C72 C71 C76 C75 -2.1(3)
P3 C71 C76 C75 179.19(16)
C74 C75 C76 C71 1.1(3)
C71 P3 C77 C82 123.53(17)
C68 P3 C77 C82 -132.22(16)
Ru2 P3 C77 C82 8.00(19)
C71 P3 C77 C78 -59.44(18)
C68 P3 C77 C78 44.81(18)
Ru2 P3 C77 C78 -174.97(14)
C82 C77 C78 C79 0.2(3)
P3 C77 C78 C79 -176.88(16)
C77 C78 C79 C80 0.8(3)
C78 C79 C80 C81 -1.4(3)
C79 C80 C81 C82 1.0(4)
C78 C77 C82 C81 -0.6(3)
P3 C77 C82 C81 176.50(17)
C80 C81 C82 C77 0.0(3)
C89 P4 C83 C84 34.89(17)
C69 P4 C83 C84 141.45(15)
Ru2 P4 C83 C84 -91.18(15)
C89 P4 C83 C88 -150.60(15)
C69 P4 C83 C88 -44.03(17)
Ru2 P4 C83 C88 83.33(15)
C88 C83 C84 C85 -0.8(3)
P4 C83 C84 C85 173.85(15)
C83 C84 C85 C86 -0.8(3)
C84 C85 C86 C87 0.9(3)
C85 C86 C87 C88 0.7(3)
C86 C87 C88 C83 -2.3(3)
C84 C83 C88 C87 2.3(3)
P4 C83 C88 C87 -172.34(15)
C83 P4 C89 C90 -147.02(16)
C69 P4 C89 C90 104.98(16)
Ru2 P4 C89 C90 -29.57(18)
C83 P4 C89 C94 41.39(17)
C69 P4 C89 C94 -66.61(17)
Ru2 P4 C89 C94 158.84(13)
C94 C89 C90 C91 2.3(3)
P4 C89 C90 C91 -169.45(17)
C89 C90 C91 C92 0.9(3)
C90 C91 C92 C93 -2.9(4)
C91 C92 C93 C94 1.6(3)
C92 C93 C94 C89 1.7(3)
C90 C89 C94 C93 -3.7(3)
P4 C89 C94 C93 168.03(15)
C99 Ru2 C95 C100 -29.57(11)
C97 Ru2 C95 C100 -102.03(13)
C96 Ru2 C95 C100 -131.41(18)
C98 Ru2 C95 C100 -65.95(12)
P4 Ru2 C95 C100 43.83(13)
P3 Ru2 C95 C100 -162.64(9)
Cl2 Ru2 C95 C100 123.69(11)
C99 Ru2 C95 C96 101.84(13)
C97 Ru2 C95 C96 29.39(13)
C100 Ru2 C95 C96 131.41(18)
C98 Ru2 C95 C96 65.46(13)
P4 Ru2 C95 C96 175.25(10)
P3 Ru2 C95 C96 -31.23(15)
Cl2 Ru2 C95 C96 -104.89(12)
C99 Ru2 C95 C101 -146.7(2)
C97 Ru2 C95 C101 140.9(2)
C96 Ru2 C95 C101 111.5(2)
C100 Ru2 C95 C101 -117.1(2)
C98 Ru2 C95 C101 176.9(2)
P4 Ru2 C95 C101 -73.28(19)
P3 Ru2 C95 C101 80.3(2)
Cl2 Ru2 C95 C101 6.59(18)
C100 C95 C96 C97 -3.7(3)
C101 C95 C96 C97 176.21(18)
Ru2 C95 C96 C97 -56.68(17)
C100 C95 C96 Ru2 53.00(15)
C101 C95 C96 Ru2 -127.11(17)
C99 Ru2 C96 C97 65.12(13)
C100 Ru2 C96 C97 102.14(14)
C98 Ru2 C96 C97 28.91(12)
C95 Ru2 C96 C97 130.99(19)
P4 Ru2 C96 C97 120.60(15)
P3 Ru2 C96 C97 -71.21(12)
Cl2 Ru2 C96 C97 -152.95(12)
C99 Ru2 C96 C95 -65.88(12)
C97 Ru2 C96 C95 -130.99(19)
C100 Ru2 C96 C95 -28.85(11)
C98 Ru2 C96 C95 -102.08(13)
P4 Ru2 C96 C95 -10.4(2)
P3 Ru2 C96 C95 157.79(11)
Cl2 Ru2 C96 C95 76.06(12)
C95 C96 C97 C98 -0.1(3)
Ru2 C96 C97 C98 -57.85(17)
C95 C96 C97 Ru2 57.80(17)
C99 Ru2 C97 C96 -102.58(14)
C100 Ru2 C97 C96 -65.31(13)
C98 Ru2 C97 C96 -131.72(19)
C95 Ru2 C97 C96 -29.51(12)
P4 Ru2 C97 C96 -138.07(11)
P3 Ru2 C97 C96 112.02(12)
Cl2 Ru2 C97 C96 34.73(15)
C99 Ru2 C97 C98 29.14(12)
C96 Ru2 C97 C98 131.72(19)
C100 Ru2 C97 C98 66.41(12)
C95 Ru2 C97 C98 102.21(13)
P4 Ru2 C97 C98 -6.35(19)
P3 Ru2 C97 C98 -116.26(12)
Cl2 Ru2 C97 C98 166.45(10)
C96 C97 C98 C99 5.3(3)
Ru2 C97 C98 C99 -51.49(16)
C96 C97 C98 C104 -167.1(2)
Ru2 C97 C98 C104 136.08(19)
C96 C97 C98 Ru2 56.78(17)
C99 Ru2 C98 C97 -131.58(19)
C96 Ru2 C98 C97 -29.05(13)
C100 Ru2 C98 C97 -101.27(14)
C95 Ru2 C98 C97 -65.51(13)
P4 Ru2 C98 C97 176.48(11)
P3 Ru2 C98 C97 67.55(12)
Cl2 Ru2 C98 C97 -34.7(2)
C97 Ru2 C98 C99 131.58(19)
C96 Ru2 C98 C99 102.53(13)
C100 Ru2 C98 C99 30.31(11)
C95 Ru2 C98 C99 66.07(12)
P4 Ru2 C98 C99 -51.94(13)
P3 Ru2 C98 C99 -160.87(11)
Cl2 Ru2 C98 C99 96.9(2)
C99 Ru2 C98 C104 114.2(3)
C97 Ru2 C98 C104 -114.2(3)
C96 Ru2 C98 C104 -143.3(3)
C100 Ru2 C98 C104 144.5(3)
C95 Ru2 C98 C104 -179.8(3)
P4 Ru2 C98 C104 62.2(3)
P3 Ru2 C98 C104 -46.7(3)
Cl2 Ru2 C98 C104 -148.9(2)
C97 C98 C99 C100 -6.9(3)
C104 C98 C99 C100 165.47(19)
Ru2 C98 C99 C100 -58.85(16)
C97 C98 C99 Ru2 51.93(16)
C104 C98 C99 Ru2 -135.69(19)
C97 Ru2 C99 C98 -28.98(12)
C96 Ru2 C99 C98 -65.16(13)
C100 Ru2 C99 C98 -130.19(18)
C95 Ru2 C99 C98 -101.63(13)
P4 Ru2 C99 C98 133.83(12)
P3 Ru2 C99 C98 28.01(15)
Cl2 Ru2 C99 C98 -148.32(10)
C97 Ru2 C99 C100 101.21(13)
C96 Ru2 C99 C100 65.03(12)
C98 Ru2 C99 C100 130.19(18)
C95 Ru2 C99 C100 28.56(11)
P4 Ru2 C99 C100 -95.98(11)
P3 Ru2 C99 C100 158.20(9)
Cl2 Ru2 C99 C100 -18.13(16)
C96 C95 C100 C99 2.0(3)
C101 C95 C100 C99 -177.85(18)
Ru2 C95 C100 C99 54.69(16)
C96 C95 C100 Ru2 -52.66(15)
C101 C95 C100 Ru2 127.46(18)
C98 C99 C100 C95 3.4(3)
Ru2 C99 C100 C95 -56.54(16)
C98 C99 C100 Ru2 59.91(17)
C99 Ru2 C100 C95 131.69(18)
C97 Ru2 C100 C95 65.72(12)
C96 Ru2 C100 C95 29.40(12)
C98 Ru2 C100 C95 101.98(13)
P4 Ru2 C100 C95 -143.40(11)
P3 Ru2 C100 C95 55.4(3)
Cl2 Ru2 C100 C95 -59.84(12)
C97 Ru2 C100 C99 -65.97(13)
C96 Ru2 C100 C99 -102.29(13)
C98 Ru2 C100 C99 -29.71(12)
C95 Ru2 C100 C99 -131.69(18)
P4 Ru2 C100 C99 84.91(11)
P3 Ru2 C100 C99 -76.3(2)
Cl2 Ru2 C100 C99 168.47(11)
C100 C95 C101 C102 -15.4(3)
C96 C95 C101 C102 164.71(19)
Ru2 C95 C101 C102 76.9(2)
C100 C95 C101 C103 108.0(2)
C96 C95 C101 C103 -71.9(2)
Ru2 C95 C101 C103 -159.75(17)
